data_4350336
loop_
_publ_author_name
'Kato, Chika Nozaki'
'Shinohara, Akira'
'Hayashi, Kunihiko'
'Nomiya, Kenji'

_publ_section_title
;
 Syntheses and X-ray crystal structures of zirconium(IV) and hafnium(IV)
 complexes containing monovacant wells-Dawson and Keggin
 polyoxotungstates.
;
_journal_issue 20
_journal_name_full 'Inorganic chemistry'
_journal_page_first 8108
_journal_page_last 8119
_journal_paper_doi 10.1021/ic060656e
_journal_volume 45
_journal_year 2006
_chemical_formula_sum 'C40 H134 N10 O85 P2 W22 Zr'
_chemical_formula_weight 6313.43
_space_group_IT_number 2
_space_group_name_Hall '-P 1'
_space_group_name_H-M_alt 'P -1'
_symmetry_cell_setting triclinic
_symmetry_space_group_name_H-M 'P -1'
_atom_sites_solution_hydrogens geom
_atom_sites_solution_primary direct
_atom_sites_solution_secondary difmap
_audit_creation_method SHELXL-97
_cell_angle_alpha 118.7480(10)
_cell_angle_beta 91.9300(10)
_cell_angle_gamma 100.8770(10)
_cell_formula_units_Z 4
_cell_length_a 21.1348(16)
_cell_length_b 25.5295(19)
_cell_length_c 25.8012(19)
_cell_measurement_reflns_used 6571
_cell_measurement_temperature 90(2)
_cell_measurement_theta_max 20.70
_cell_measurement_theta_min 2.18
_cell_volume 11860.3(15)
_computing_cell_refinement 'Bruker SMART'
_computing_data_collection 'Bruker SMART'
_computing_data_reduction 'Bruker SAINT'
_computing_molecular_graphics 'Bruker SHELXTL'
_computing_publication_material 'Bruker SHELXTL'
_computing_structure_refinement 'SHELXL-97 (Sheldrick, 1997)'
_computing_structure_solution 'SHELXS-97 (Sheldrick, 1990)'
_diffrn_ambient_temperature 90(2)
_diffrn_detector_area_resol_mean 8.366
_diffrn_measured_fraction_theta_full 0.986
_diffrn_measured_fraction_theta_max 0.986
_diffrn_measurement_device_type 'CCD area detector'
_diffrn_measurement_method 'phi and omega scans'
_diffrn_radiation_monochromator graphite
_diffrn_radiation_source 'fine-focus sealed tube'
_diffrn_radiation_type MoK\a
_diffrn_radiation_wavelength 0.71073
_diffrn_reflns_av_R_equivalents 0.1728
_diffrn_reflns_av_sigmaI/netI 0.2515
_diffrn_reflns_limit_h_max 28
_diffrn_reflns_limit_h_min -28
_diffrn_reflns_limit_k_max 34
_diffrn_reflns_limit_k_min -33
_diffrn_reflns_limit_l_max 34
_diffrn_reflns_limit_l_min -34
_diffrn_reflns_number 159331
_diffrn_reflns_theta_full 28.35
_diffrn_reflns_theta_max 28.35
_diffrn_reflns_theta_min 0.91
_exptl_absorpt_coefficient_mu 21.449
_exptl_absorpt_correction_T_max 0.8141
_exptl_absorpt_correction_T_min 0.0935
_exptl_absorpt_correction_type empirical
_exptl_crystal_colour colorless
_exptl_crystal_density_diffrn 3.536
_exptl_crystal_density_meas 0
_exptl_crystal_density_method 'not measured'
_exptl_crystal_description needle
_exptl_crystal_F_000 11288
_exptl_crystal_size_max 0.21
_exptl_crystal_size_mid 0.04
_exptl_crystal_size_min 0.01
_refine_diff_density_max 8.956
_refine_diff_density_min -5.309
_refine_diff_density_rms 0.761
_refine_ls_extinction_method none
_refine_ls_goodness_of_fit_ref 0.959
_refine_ls_hydrogen_treatment mixed
_refine_ls_matrix_type full
_refine_ls_number_parameters 2377
_refine_ls_number_reflns 58425
_refine_ls_number_restraints 1584
_refine_ls_restrained_S_all 0.950
_refine_ls_R_factor_all 0.2160
_refine_ls_R_factor_gt 0.0854
_refine_ls_shift/su_max 0.548
_refine_ls_shift/su_mean 0.034
_refine_ls_structure_factor_coef Fsqd
_refine_ls_weighting_details 'calc w=1/[\s^2^(Fo^2^)+(0.1135P)^2^+0.0000P] where P=(Fo^2^+2Fc^2^)/3'
_refine_ls_weighting_scheme calc
_refine_ls_wR_factor_gt 0.1923
_refine_ls_wR_factor_ref 0.2592
_reflns_number_gt 25050
_reflns_number_total 58425
_reflns_threshold_expression >2sigma(I)
_cod_data_source_file ic060656esi20060418_114209.cif
_cod_data_source_block k-zr
_cod_depositor_comments
;
The following automatic conversions were performed:

data item '_symmetry_cell_setting' value 'Triclinic' was changed to
'triclinic' in accordance with the
/home/saulius/struct/COD-crude-data/automatic-downloads/DataCite-retrospective/ACS/depositions/lib/dictionaries/cif_core.dic
dictionary named 'cif_core.dic' version 2.4.2 last updated on
2011-04-26.

Automatic conversion script
Id: cif_fix_values 6909 2019-04-08 15:41:33Z antanas 
;
_cod_original_sg_symbol_H-M P-1
_cod_database_code 4350336

loop_
_symmetry_equiv_pos_as_xyz
'x, y, z'
'-x, -y, -z'

loop_
_atom_site_label
_atom_site_type_symbol
_atom_site_fract_x
_atom_site_fract_y
_atom_site_fract_z
_atom_site_U_iso_or_equiv
_atom_site_adp_type
_atom_site_occupancy
_atom_site_symmetry_multiplicity
_atom_site_calc_flag
_atom_site_refinement_flags
C1 C 0.772(3) 0.877(3) 0.387(3) 0.098(19) Uani 1 1 d U
C2 C 0.738(3) 0.872(2) 0.429(2) 0.081(16) Uani 1 1 d U
C3 C 0.896(2) 0.916(2) 0.383(2) 0.066(13) Uani 1 1 d U
C4 C 0.967(2) 0.962(2) 0.429(2) 0.066(13) Uani 1 1 d U
C5 C 0.847(2) 1.000(2) 1.0177(19) 0.057(12) Uani 1 1 d U
C6 C 0.893(2) 1.043(2) 1.0801(19) 0.057(12) Uani 1 1 d U
C7 C 0.852(2) 0.961(2) 0.911(2) 0.062(13) Uani 1 1 d U
C8 C 0.903(2) 0.9552(19) 0.8614(18) 0.053(11) Uani 1 1 d U
C9 C 0.765(3) 0.939(2) 0.708(2) 0.083(16) Uani 1 1 d U
C10 C 0.750(2) 0.960(2) 0.772(2) 0.065(13) Uani 1 1 d U
C11 C 0.770(3) 0.964(2) 0.630(2) 0.078(15) Uani 1 1 d U
C12 C 0.740(3) 0.991(3) 0.600(3) 0.093(18) Uani 1 1 d U
C13 C 0.265(2) 0.037(2) 0.810(2) 0.059(12) Uani 1 1 d U
C14 C 0.2627(19) 0.0135(17) 0.8550(17) 0.042(10) Uani 1 1 d U
C15 C 0.231(2) 0.1288(19) 0.8099(19) 0.054(11) Uani 1 1 d U
C16 C 0.278(2) 0.131(2) 0.770(2) 0.072(14) Uani 1 1 d U
C17 C 0.196(2) 0.5447(19) 0.4450(18) 0.050(11) Uani 1 1 d U
C18 C 0.221(3) 0.553(2) 0.395(2) 0.076(14) Uani 1 1 d U
C19 C 0.305(3) 0.545(3) 0.482(3) 0.11(2) Uani 1 1 d U
C20 C 0.348(3) 0.567(3) 0.547(3) 0.096(19) Uani 1 1 d U
C21 C -0.015(2) 0.9671(18) 0.7206(18) 0.046(10) Uani 1 1 d U
C22 C 0.006(2) 1.007(2) 0.6925(19) 0.060(12) Uani 1 1 d U
C23 C 0.0357(19) 0.9030(17) 0.7531(16) 0.042(9) Uani 1 1 d U
C24 C 0.097(2) 0.8801(19) 0.7487(18) 0.050(11) Uani 1 1 d U
C25 C 0.0578(17) 0.8497(15) 0.3510(14) 0.029(8) Uani 1 1 d U
C26 C 0.1093(17) 0.8853(16) 0.3270(14) 0.031(8) Uani 1 1 d U
C27 C 0.059(2) 0.736(2) 0.291(2) 0.060(12) Uani 1 1 d U
C28 C 0.107(2) 0.736(2) 0.243(2) 0.066(13) Uani 1 1 d U
C29 C 0.543(3) 0.671(3) 0.343(3) 0.101(19) Uani 1 1 d U
C30 C 0.543(4) 0.588(4) 0.299(4) 0.16(3) Uani 1 1 d U
C31 C 0.540(3) 0.735(3) 0.458(3) 0.12(2) Uani 1 1 d U
C32 C 0.525(4) 0.716(4) 0.505(4) 0.15(3) Uani 1 1 d U
N1 N 0.8477(15) 0.9086(13) 0.4206(13) 0.037(7) Uani 1 1 d U
N2 N 0.8955(16) 0.9956(14) 0.9718(13) 0.045(8) Uani 1 1 d U
N3 N 0.7415(16) 0.9787(14) 0.6845(14) 0.044(8) Uani 1 1 d U
N4 N 0.2544(16) 0.1031(15) 0.8436(14) 0.049(9) Uani 1 1 d U
N5 N 0.249(3) 0.574(3) 0.503(3) 0.123(19) Uani 1 1 d U
N6 N 0.0385(17) 0.9323(16) 0.7143(15) 0.053(9) Uani 1 1 d U
N7 N 0.0741(13) 0.7962(12) 0.3510(11) 0.027(6) Uani 1 1 d U
N8 N 0.534(3) 0.665(3) 0.403(2) 0.125(18) Uani 1 1 d U
O1A O 0.3089(13) 0.2716(11) -0.1141(11) 0.044(6) Uani 1 1 d U
O2A O 0.3545(11) 0.3490(10) 0.0085(9) 0.031(5) Uani 1 1 d U
O3A O 0.2801(12) 0.4362(11) 0.0819(10) 0.040(6) Uani 1 1 d U
O4A O 0.4431(13) 0.3098(12) -0.0584(11) 0.048(7) Uani 1 1 d U
O5A O 0.4176(13) 0.4489(12) 0.1088(11) 0.050(7) Uani 1 1 d U
O6A O 0.3398(11) 0.4238(10) 0.1720(9) 0.032(6) Uani 1 1 d U
O7A O 0.3821(11) 0.1942(10) -0.0989(9) 0.030(5) Uani 1 1 d U
O8A O 0.5072(12) 0.2286(12) -0.0647(11) 0.044(7) Uani 1 1 d U
O9A O 0.5773(15) 0.3445(14) -0.0451(13) 0.064(8) Uani 1 1 d U
O10A O 0.5059(12) 0.3923(11) 0.0528(10) 0.039(6) Uani 1 1 d U
O11A O 0.5464(15) 0.5091(14) 0.1538(13) 0.066(9) Uani 1 1 d U
O12A O 0.4650(12) 0.4548(11) 0.2065(10) 0.041(6) Uani 1 1 d U
O13A O 0.3841(14) 0.4513(12) 0.2898(11) 0.051(7) Uani 1 1 d U
O14A O 0.3329(11) 0.3308(10) 0.1945(9) 0.029(5) Uani 1 1 d U
O15A O 0.2629(13) 0.2371(11) 0.2116(11) 0.044(7) Uani 1 1 d U
O16A O 0.3009(12) 0.1559(11) 0.1032(10) 0.035(6) Uani 1 1 d U
O17A O 0.2983(12) 0.0525(11) -0.0057(10) 0.036(6) Uani 1 1 d U
O18A O 0.3667(11) 0.1370(10) -0.0360(9) 0.030(5) Uani 1 1 d U
O19A O 0.4447(14) 0.1013(13) -0.1259(12) 0.057(8) Uani 1 1 d U
O20A O 0.4266(12) 0.2651(11) 0.0129(10) 0.036(6) Uani 1 1 d U
O21A O 0.4125(11) 0.3487(10) 0.1125(10) 0.034(6) Uani 1 1 d U
O22A O 0.3522(10) 0.2387(9) 0.0758(8) 0.019(5) Uani 1 1 d U
O23A O 0.4747(10) 0.2702(10) 0.1071(9) 0.027(5) Uani 1 1 d U
O24A O 0.5696(14) 0.3044(13) 0.0425(12) 0.055(8) Uani 1 1 d U
O25A O 0.5524(13) 0.3960(11) 0.1491(11) 0.045(7) Uani 1 1 d U
O26A O 0.4589(12) 0.3613(11) 0.2271(10) 0.041(6) Uani 1 1 d U
O27A O 0.3925(12) 0.2497(11) 0.1877(10) 0.040(6) Uani 1 1 d U
O28A O 0.4150(11) 0.1453(10) 0.0607(10) 0.033(6) Uani 1 1 d U
O29A O 0.4944(12) 0.1678(12) -0.0042(11) 0.042(6) Uani 1 1 d U
O30A O 0.5822(13) 0.2408(13) 0.0932(11) 0.049(7) Uani 1 1 d U
O31A O 0.6674(14) 0.3540(13) 0.1418(12) 0.057(8) Uani 1 1 d U
O32A O 0.5648(12) 0.3266(12) 0.1980(10) 0.043(6) Uani 1 1 d U
O33A O 0.5006(14) 0.2993(12) 0.2803(11) 0.051(7) Uani 1 1 d U
O34A O 0.5040(12) 0.2114(11) 0.1589(10) 0.041(6) Uani 1 1 d U
O35A O 0.5329(15) 0.1136(14) 0.0592(13) 0.067(9) Uani 1 1 d U
O1AL O 0.2886(9) 0.2330(9) -0.0316(8) 0.018(4) Uani 1 1 d U
O2AL O 0.2713(11) 0.3183(10) 0.0700(9) 0.029(5) Uani 1 1 d U
O3AL O 0.2347(10) 0.2401(9) 0.1084(8) 0.024(5) Uani 1 1 d U
O4AL O 0.2492(10) 0.1506(9) 0.0044(9) 0.022(5) Uani 1 1 d U
O1B O 0.1622(13) 0.4142(12) 0.1523(11) 0.048(7) Uani 1 1 d U
O2B O 0.1300(12) 0.3661(10) 0.0268(10) 0.034(6) Uani 1 1 d U
O3B O 0.2317(13) 0.3675(11) -0.0466(10) 0.041(6) Uani 1 1 d U
O4B O 0.0411(12) 0.4021(11) 0.0954(10) 0.037(6) Uani 1 1 d U
O5B O 0.0972(11) 0.3648(10) -0.0724(10) 0.035(6) Uani 1 1 d U
O6B O 0.1429(11) 0.2686(9) -0.1354(9) 0.028(5) Uani 1 1 d U
O7B O 0.0531(12) 0.3300(11) 0.1377(11) 0.040(6) Uani 1 1 d U
O8B O -0.0657(13) 0.3355(12) 0.1028(10) 0.043(6) Uani 1 1 d U
O9B O -0.0771(14) 0.4316(12) 0.0800(12) 0.052(7) Uani 1 1 d U
O10B O -0.0083(13) 0.3716(12) -0.0144(11) 0.048(7) Uani 1 1 d U
O11B O -0.0082(14) 0.3899(12) -0.1136(12) 0.054(7) Uani 1 1 d U
O12B O 0.0260(12) 0.2762(11) -0.1682(9) 0.034(6) Uani 1 1 d U
O13B O 0.0802(11) 0.1783(10) -0.2513(9) 0.029(5) Uani 1 1 d U
O14B O 0.0898(10) 0.1556(9) -0.1562(8) 0.021(5) Uani 1 1 d U
O15B O 0.1040(11) 0.0417(9) -0.1739(9) 0.027(5) Uani 1 1 d U
O16B O 0.0517(11) 0.0787(10) -0.0660(9) 0.028(5) Uani 1 1 d U
O17B O 0.0281(11) 0.0855(10) 0.0403(10) 0.032(6) Uani 1 1 d U
O18B O 0.0132(13) 0.2060(12) 0.0761(11) 0.045(7) Uani 1 1 d U
O19B O -0.0578(14) 0.2699(13) 0.1628(12) 0.057(8) Uani 1 1 d U
O20B O 0.0127(12) 0.2851(11) 0.0262(10) 0.036(6) Uani 1 1 d U
O21B O 0.0460(11) 0.2633(10) -0.0755(9) 0.034(6) Uani 1 1 d U
O22B O 0.0515(10) 0.1864(9) -0.0393(9) 0.022(5) Uani 1 1 d U
O23B O -0.0573(11) 0.1960(10) -0.0699(9) 0.030(5) Uani 1 1 d U
O24B O -0.1061(13) 0.3079(12) -0.0053(11) 0.048(7) Uani 1 1 d U
O25B O -0.0748(13) 0.2829(11) -0.1099(11) 0.043(6) Uani 1 1 d U
O26B O -0.0229(11) 0.1615(11) -0.1892(10) 0.034(6) Uani 1 1 d U
O27B O -0.0098(11) 0.0894(10) -0.1488(9) 0.028(5) Uani 1 1 d U
O28B O -0.0554(12) 0.1153(11) -0.0199(10) 0.039(6) Uani 1 1 d U
O29B O -0.0959(13) 0.2145(12) 0.0414(12) 0.052(7) Uani 1 1 d U
O30B O -0.1742(13) 0.1930(12) -0.0539(11) 0.045(7) Uani 1 1 d U
O31B O -0.2091(13) 0.2591(12) -0.1039(11) 0.051(7) Uani 1 1 d U
O32B O -0.1408(12) 0.1654(12) -0.1565(11) 0.046(7) Uani 1 1 d U
O33B O -0.1146(12) 0.0496(11) -0.2385(10) 0.039(6) Uani 1 1 d U
O34B O -0.1317(12) 0.0899(11) -0.1200(10) 0.040(6) Uani 1 1 d U
O35B O -0.1891(14) 0.0995(13) -0.0206(12) 0.057(8) Uani 1 1 d U
O1BL O 0.1455(12) 0.2911(11) 0.0719(10) 0.038(6) Uani 1 1 d U
O2BL O 0.1786(10) 0.2695(9) -0.0324(9) 0.024(5) Uani 1 1 d U
O3BL O 0.1616(10) 0.1494(9) -0.0687(9) 0.025(5) Uani 1 1 d U
O4BL O 0.1235(11) 0.1690(9) 0.0328(8) 0.024(5) Uani 1 1 d U
O1C O 0.1264(11) 0.6413(9) 0.3473(10) 0.029(5) Uani 1 1 d U
O2C O 0.1921(11) 0.6938(10) 0.4675(9) 0.027(5) Uani 1 1 d U
O3C O 0.1339(12) 0.6568(11) 0.5488(10) 0.039(6) Uani 1 1 d U
O4C O 0.2643(11) 0.6878(10) 0.3821(10) 0.034(6) Uani 1 1 d U
O5C O 0.2754(13) 0.7003(12) 0.5522(11) 0.047(7) Uani 1 1 d U
O6C O 0.2114(11) 0.7735(10) 0.6327(10) 0.030(5) Uani 1 1 d U
O7C O 0.1996(9) 0.7510(9) 0.3593(8) 0.018(4) Uani 1 1 d U
O8C O 0.3281(11) 0.7799(11) 0.3719(10) 0.037(6) Uani 1 1 d U
O9C O 0.3938(11) 0.6939(11) 0.3728(10) 0.034(6) Uani 1 1 d U
O10C O 0.3477(11) 0.7238(10) 0.4828(9) 0.032(5) Uani 1 1 d U
O11C O 0.4063(13) 0.7122(11) 0.5741(11) 0.043(7) Uani 1 1 d U
O12C O 0.3405(12) 0.7987(10) 0.6456(10) 0.035(6) Uani 1 1 d U
O13C O 0.2807(13) 0.8684(12) 0.7466(11) 0.049(7) Uani 1 1 d U
O14C O 0.2166(13) 0.8898(11) 0.6642(11) 0.042(6) Uani 1 1 d U
O15C O 0.1566(11) 0.9902(9) 0.7000(10) 0.027(5) Uani 1 1 d U
O16C O 0.1714(10) 0.9718(8) 0.5851(8) 0.018(4) Uani 1 1 d U
O17C O 0.1433(11) 0.9703(10) 0.4793(10) 0.031(5) Uani 1 1 d U
O18C O 0.2026(10) 0.8679(9) 0.4302(8) 0.018(5) Uani 1 1 d U
O19C O 0.2634(11) 0.8353(11) 0.3239(10) 0.035(6) Uani 1 1 d U
O20C O 0.2659(10) 0.7982(9) 0.4646(9) 0.024(5) Uani 1 1 d U
O21C O 0.2713(11) 0.8077(10) 0.5647(10) 0.031(5) Uani 1 1 d U
O22C O 0.2134(10) 0.8707(10) 0.5436(9) 0.027(5) Uani 1 1 d U
O23C O 0.3328(10) 0.8936(9) 0.5538(8) 0.023(5) Uani 1 1 d U
O24C O 0.4061(10) 0.8154(10) 0.4697(9) 0.026(5) Uani 1 1 d U
O25C O 0.4117(12) 0.8229(11) 0.5740(10) 0.038(6) Uani 1 1 d U
O26C O 0.3424(11) 0.9141(10) 0.6762(9) 0.028(5) Uani 1 1 d U
O27C O 0.2760(10) 0.9771(9) 0.6517(9) 0.023(5) Uani 1 1 d U
O28C O 0.2663(11) 0.9685(10) 0.5232(9) 0.029(5) Uani 1 1 d U
O29C O 0.3276(11) 0.8953(10) 0.4415(9) 0.031(5) Uani 1 1 d U
O30C O 0.4330(12) 0.9375(11) 0.5209(11) 0.039(6) Uani 1 1 d U
O31C O 0.5225(12) 0.8837(11) 0.5492(10) 0.039(6) Uani 1 1 d U
O32C O 0.4375(13) 0.9455(12) 0.6293(11) 0.045(7) Uani 1 1 d U
O33C O 0.3967(11) 1.0398(10) 0.7234(10) 0.034(6) Uani 1 1 d U
O34C O 0.3768(12) 1.0136(12) 0.6056(11) 0.044(7) Uani 1 1 d U
O35C O 0.3796(12) 1.0241(11) 0.5030(10) 0.039(6) Uani 1 1 d U
O1CL O 0.1218(10) 0.7558(10) 0.4416(9) 0.024(5) Uani 1 1 d U
O2CL O 0.1281(10) 0.7655(9) 0.5466(9) 0.024(5) Uani 1 1 d U
O3CL O 0.1056(11) 0.8759(10) 0.5981(9) 0.027(5) Uani 1 1 d U
O4CL O 0.1008(11) 0.8671(10) 0.4890(9) 0.029(5) Uani 1 1 d U
O1D O 0.0423(12) 0.7286(11) 0.6464(10) 0.038(6) Uani 1 1 d U
O2D O -0.0219(11) 0.6493(10) 0.5294(9) 0.028(5) Uani 1 1 d U
O3D O 0.0498(11) 0.5884(10) 0.4339(10) 0.033(6) Uani 1 1 d U
O4D O -0.0923(10) 0.6647(9) 0.6173(9) 0.025(5) Uani 1 1 d U
O5D O -0.0823(10) 0.5449(9) 0.4371(9) 0.023(5) Uani 1 1 d U
O6D O -0.0515(10) 0.5871(9) 0.3630(8) 0.020(5) Uani 1 1 d U
O7D O -0.0663(11) 0.7817(10) 0.6574(9) 0.030(5) Uani 1 1 d U
O8D O -0.1916(11) 0.7242(10) 0.6441(10) 0.033(6) Uani 1 1 d U
O9D O -0.2117(11) 0.6021(9) 0.6240(9) 0.028(5) Uani 1 1 d U
O10D O -0.1672(10) 0.5758(9) 0.5147(8) 0.020(5) Uani 1 1 d U
O11D O -0.2004(11) 0.4600(10) 0.4146(9) 0.031(5) Uani 1 1 d U
O12D O -0.1730(10) 0.5252(9) 0.3519(9) 0.019(5) Uani 1 1 d U
O13D O -0.1392(12) 0.5493(11) 0.2589(10) 0.039(6) Uani 1 1 d U
O14D O -0.0982(10) 0.6726(9) 0.3554(8) 0.021(5) Uani 1 1 d U
O15D O -0.0828(10) 0.7733(10) 0.3393(10) 0.029(5) Uani 1 1 d U
O16D O -0.1055(9) 0.8348(9) 0.4564(8) 0.017(4) Uani 1 1 d U
O17D O -0.0981(10) 0.9318(9) 0.5749(10) 0.029(5) Uani 1 1 d U
O18D O -0.1086(10) 0.8418(9) 0.6066(9) 0.022(5) Uani 1 1 d U
O19D O -0.1544(13) 0.8549(11) 0.7124(11) 0.045(7) Uani 1 1 d U
O20D O -0.1286(10) 0.7091(10) 0.5511(9) 0.026(5) Uani 1 1 d U
O21D O -0.1278(9) 0.6375(8) 0.4442(8) 0.014(4) Uani 1 1 d U
O22D O -0.1068(10) 0.7495(9) 0.4809(9) 0.022(5) Uani 1 1 d U
O23D O -0.2161(10) 0.6920(8) 0.4729(8) 0.017(4) Uani 1 1 d U
O24D O -0.2565(10) 0.6372(8) 0.5444(8) 0.017(4) Uani 1 1 d U
O25D O -0.2535(11) 0.5613(10) 0.4320(10) 0.033(6) Uani 1 1 d U
O26D O -0.2185(10) 0.6126(10) 0.3441(9) 0.025(5) Uani 1 1 d U
O27D O -0.1894(9) 0.7311(8) 0.3850(8) 0.014(4) Uani 1 1 d U
O28D O -0.1943(10) 0.8251(9) 0.5248(9) 0.021(5) Uani 1 1 d U
O29D O -0.2290(10) 0.7810(9) 0.5944(8) 0.024(5) Uani 1 1 d U
O30D O -0.3250(10) 0.6969(9) 0.5118(9) 0.023(5) Uani 1 1 d U
O31D O -0.3770(12) 0.5712(11) 0.4665(11) 0.043(7) Uani 1 1 d U
O32D O -0.3215(10) 0.6218(9) 0.3998(9) 0.026(5) Uani 1 1 d U
O33D O -0.3124(12) 0.6658(12) 0.3171(10) 0.043(6) Uani 1 1 d U
O34D O -0.2984(10) 0.7401(9) 0.4386(9) 0.024(5) Uani 1 1 d U
O35D O -0.3195(11) 0.8250(11) 0.5550(10) 0.036(6) Uani 1 1 d U
O1DL O 0.0088(9) 0.7705(8) 0.5707(8) 0.013(4) Uani 1 1 d U
O2DL O 0.0132(9) 0.6959(8) 0.4613(8) 0.014(4) Uani 1 1 d U
O3DL O -0.0052(10) 0.7762(9) 0.4292(9) 0.022(5) Uani 1 1 d U
O4DL O -0.0125(10) 0.8543(8) 0.5426(9) 0.019(5) Uani 1 1 d U
O1S O 0.7493(13) 0.1088(12) 0.7515(12) 0.051(7) Uani 1 1 d U
O2S O 0.4971(17) 0.5545(15) 0.4902(15) 0.067(10) Uani 0.90 1 d PU
O3S O 0.4905(17) 0.3327(16) 0.4024(15) 0.072(10) Uani 0.90 1 d PU
O4S O 0.6159(17) 0.9121(16) 0.6461(15) 0.069(10) Uani 0.90 1 d PU
O5S O 0.385(2) 0.5681(18) 0.1672(17) 0.068(11) Uani 0.80 1 d PU
O6S O 0.661(2) 0.3971(18) 0.9051(18) 0.074(12) Uani 0.80 1 d PU
O7S O 0.264(2) 0.4956(17) 0.0002(18) 0.074(12) Uani 0.80 1 d PU
O8S O 0.261(2) 0.539(2) 0.2028(19) 0.084(13) Uani 0.80 1 d PU
O9S O 0.3905(19) 0.7667(18) 0.2725(17) 0.068(11) Uani 0.80 1 d PU
O10S O 0.029(2) 0.534(2) 0.281(2) 0.075(14) Uani 0.70 1 d PU
O11S O 0.685(2) 0.277(2) 0.8378(18) 0.063(12) Uani 0.70 1 d PU
O12S O 0.444(2) 0.570(2) 0.397(2) 0.083(15) Uani 0.70 1 d PU
O13S O 0.463(3) 0.677(2) 0.232(2) 0.095(17) Uani 0.70 1 d PU
O14S O 0.1328(18) 0.2708(16) 0.1840(15) 0.041(9) Uani 0.70 1 d PU
O15S O 0.447(2) 0.270(2) 0.8185(19) 0.070(13) Uani 0.70 1 d PU
O16S O 0.602(2) 0.476(2) 0.292(2) 0.085(15) Uani 0.70 1 d PU
O17S O 0.028(3) 0.582(3) 0.603(3) 0.14(2) Uani 0.70 1 d PU
O18S O 0.352(2) 0.2973(19) 0.3640(18) 0.063(12) Uani 0.70 1 d PU
P1A P 0.4149(5) 0.2808(4) 0.0775(4) 0.032(2) Uani 1 1 d U
P1B P 0.0141(5) 0.2329(4) -0.0400(4) 0.029(2) Uani 1 1 d U
P1C P 0.2696(4) 0.8433(4) 0.5317(4) 0.0218(18) Uani 1 1 d U
P1D P -0.1429(4) 0.6971(3) 0.4868(3) 0.0162(16) Uani 1 1 d U
W1A W 0.35004(8) 0.27006(7) -0.05592(6) 0.0308(3) Uani 1 1 d U
W2A W 0.32826(8) 0.38908(7) 0.08677(6) 0.0367(4) Uani 1 1 d U
W3A W 0.51802(9) 0.31539(9) -0.01494(7) 0.0492(5) Uani 1 1 d U
W4A W 0.49534(9) 0.43799(8) 0.13166(7) 0.0511(5) Uani 1 1 d U
W5A W 0.39516(9) 0.40305(7) 0.21637(6) 0.0431(4) Uani 1 1 d U
W6A W 0.30092(8) 0.24202(7) 0.15602(6) 0.0320(4) Uani 1 1 d U
W7A W 0.32053(8) 0.13168(7) 0.02449(6) 0.0316(3) Uani 1 1 d U
W8A W 0.43817(8) 0.16687(8) -0.06529(7) 0.0396(4) Uani 1 1 d U
W9A W 0.58409(9) 0.32243(9) 0.12404(7) 0.0532(5) Uani 1 1 d U
W10A W 0.48082(8) 0.28757(8) 0.20816(7) 0.0426(4) Uani 1 1 d U
W11A W 0.50132(8) 0.17406(9) 0.07299(7) 0.0454(4) Uani 1 1 d U
W1B W 0.11045(9) 0.35564(7) 0.09355(6) 0.0386(4) Uani 1 1 d U
W2B W 0.15717(8) 0.32261(6) -0.04999(6) 0.0309(4) Uani 1 1 d U
W3B W -0.03942(10) 0.37086(9) 0.05212(7) 0.0503(5) Uani 1 1 d U
W4B W 0.00948(9) 0.33755(8) -0.09511(6) 0.0413(4) Uani 1 1 d U
W5B W 0.06183(7) 0.20723(6) -0.17969(6) 0.0282(3) Uani 1 1 d U
W6B W 0.08409(7) 0.10653(6) -0.11766(6) 0.0252(3) Uani 1 1 d U
W7B W 0.04039(7) 0.13594(7) 0.01355(6) 0.0321(4) Uani 1 1 d U
W8B W -0.03108(9) 0.27107(9) 0.10267(7) 0.0472(5) Uani 1 1 d U
W9B W -0.13956(9) 0.24036(9) -0.08740(7) 0.0462(4) Uani 1 1 d U
W10B W -0.08268(7) 0.11007(7) -0.17041(6) 0.0349(4) Uani 1 1 d U
W11B W -0.12836(8) 0.14054(9) -0.03543(7) 0.0461(4) Uani 1 1 d U
W1C W 0.17605(7) 0.70978(6) 0.40390(6) 0.0239(3) Uani 1 1 d U
W2C W 0.18409(7) 0.72205(6) 0.54951(6) 0.0265(3) Uani 1 1 d U
W3C W 0.34534(7) 0.73862(7) 0.41626(6) 0.0333(3) Uani 1 1 d U
W4C W 0.35416(8) 0.75236(7) 0.56547(6) 0.0350(4) Uani 1 1 d U
W5C W 0.27706(8) 0.84882(7) 0.67249(6) 0.0317(3) Uani 1 1 d U
W6C W 0.17978(7) 0.93542(6) 0.63397(6) 0.0239(3) Uani 1 1 d U
W7C W 0.17206(7) 0.92364(6) 0.50073(6) 0.0229(3) Uani 1 1 d U
W8C W 0.26485(7) 0.82669(7) 0.38648(6) 0.0287(3) Uani 1 1 d U
W9C W 0.44120(7) 0.88244(7) 0.54784(7) 0.0371(4) Uani 1 1 d U
W10C W 0.36297(7) 0.97754(7) 0.65610(6) 0.0330(3) Uani 1 1 d U
W11C W 0.35486(7) 0.96885(7) 0.52007(7) 0.0329(3) Uani 1 1 d U
W1D W -0.02274(7) 0.72247(6) 0.60086(6) 0.0234(3) Uani 1 1 d U
W2D W -0.01618(7) 0.62014(6) 0.44586(6) 0.0213(3) Uani 1 1 d U
W3D W -0.17914(7) 0.64211(6) 0.58953(6) 0.0262(3) Uani 1 1 d U
W4D W -0.17205(7) 0.53503(6) 0.43060(6) 0.0250(3) Uani 1 1 d U
W5D W -0.13757(7) 0.59004(6) 0.33617(6) 0.0253(3) Uani 1 1 d U
W6D W -0.08973(6) 0.75861(6) 0.39757(6) 0.0224(3) Uani 1 1 d U
W7D W -0.09624(6) 0.85583(6) 0.54044(6) 0.0220(3) Uani 1 1 d U
W8D W -0.14832(7) 0.79544(6) 0.64209(6) 0.0260(3) Uani 1 1 d U
W9D W -0.30446(7) 0.61947(6) 0.47089(6) 0.0262(3) Uani 1 1 d U
W10D W -0.26451(7) 0.67780(7) 0.37842(6) 0.0265(3) Uani 1 1 d U
W11D W -0.26997(7) 0.77491(6) 0.52480(6) 0.0264(3) Uani 1 1 d U
Zr1 Zr 0.20709(16) 0.22770(14) 0.01927(13) 0.0239(7) Uani 1 1 d U
Zr2 Zr 0.05767(15) 0.79613(13) 0.51062(13) 0.0186(6) Uani 1 1 d U

loop_
_atom_site_aniso_label
_atom_site_aniso_U_11
_atom_site_aniso_U_22
_atom_site_aniso_U_33
_atom_site_aniso_U_23
_atom_site_aniso_U_13
_atom_site_aniso_U_12
C1 0.10(2) 0.10(2) 0.10(2) 0.049(13) 0.008(10) 0.024(10)
C2 0.079(19) 0.079(18) 0.088(18) 0.042(12) 0.006(10) 0.022(10)
C3 0.073(16) 0.068(15) 0.064(15) 0.035(11) 0.011(9) 0.026(10)
C4 0.069(16) 0.063(15) 0.070(15) 0.036(11) 0.016(9) 0.018(9)
C5 0.054(15) 0.057(14) 0.058(14) 0.030(10) 0.015(9) 0.003(9)
C6 0.058(15) 0.059(15) 0.051(14) 0.029(10) 0.012(9) 0.003(9)
C7 0.059(15) 0.056(15) 0.061(15) 0.023(10) 0.011(9) 0.012(9)
C8 0.047(14) 0.056(14) 0.045(13) 0.019(10) 0.015(9) 0.006(9)
C9 0.083(19) 0.082(18) 0.086(18) 0.042(12) 0.008(10) 0.023(10)
C10 0.072(16) 0.065(15) 0.061(15) 0.037(11) 0.014(9) 0.006(9)
C11 0.079(18) 0.077(17) 0.079(17) 0.037(11) 0.010(10) 0.026(10)
C12 0.10(2) 0.10(2) 0.089(19) 0.047(12) 0.014(10) 0.020(10)
C13 0.061(15) 0.058(15) 0.063(15) 0.031(10) 0.005(9) 0.022(10)
C14 0.044(13) 0.041(12) 0.043(12) 0.024(9) 0.004(9) 0.011(9)
C15 0.057(14) 0.055(14) 0.056(14) 0.034(10) 0.004(9) 0.012(9)
C16 0.069(17) 0.074(17) 0.068(16) 0.032(11) 0.008(10) 0.017(10)
C17 0.052(14) 0.047(13) 0.051(13) 0.027(10) 0.003(9) 0.006(9)
C18 0.080(17) 0.071(17) 0.076(17) 0.037(11) 0.018(10) 0.015(10)
C19 0.11(2) 0.11(2) 0.11(2) 0.052(14) 0.015(10) 0.031(11)
C20 0.10(2) 0.10(2) 0.10(2) 0.050(13) 0.010(10) 0.020(10)
C21 0.046(14) 0.045(13) 0.050(13) 0.027(10) 0.011(9) 0.004(9)
C22 0.056(15) 0.064(15) 0.055(14) 0.029(10) 0.013(9) 0.008(9)
C23 0.044(13) 0.044(12) 0.036(12) 0.022(9) 0.009(9) 0.004(9)
C24 0.057(14) 0.050(13) 0.047(13) 0.028(10) 0.011(9) 0.006(9)
C25 0.029(11) 0.029(11) 0.029(11) 0.016(8) 0.007(8) 0.001(8)
C26 0.032(12) 0.035(11) 0.030(11) 0.020(9) 0.011(8) 0.001(8)
C27 0.059(15) 0.060(15) 0.059(15) 0.027(10) 0.008(9) 0.016(9)
C28 0.064(16) 0.067(16) 0.065(15) 0.030(10) 0.010(9) 0.017(10)
C29 0.10(2) 0.10(2) 0.10(2) 0.047(13) 0.014(10) 0.029(11)
C30 0.16(3) 0.16(3) 0.16(3) 0.076(18) 0.026(11) 0.038(12)
C31 0.12(2) 0.12(2) 0.12(2) 0.058(14) 0.015(10) 0.035(11)
C32 0.15(3) 0.15(3) 0.15(3) 0.075(17) 0.024(11) 0.034(12)
N1 0.046(11) 0.030(10) 0.047(11) 0.026(8) 0.008(8) 0.011(8)
N2 0.047(12) 0.050(11) 0.037(11) 0.023(9) 0.011(8) 0.004(8)
N3 0.043(12) 0.044(11) 0.048(11) 0.025(9) 0.007(8) 0.009(8)
N4 0.048(12) 0.047(12) 0.053(12) 0.023(9) -0.002(8) 0.022(9)
N5 0.12(2) 0.12(2) 0.13(2) 0.063(13) 0.015(10) 0.032(11)
N6 0.060(13) 0.054(12) 0.049(12) 0.031(9) 0.015(9) 0.006(9)
N7 0.022(10) 0.026(9) 0.031(9) 0.012(7) 0.018(8) 0.005(7)
N8 0.13(2) 0.12(2) 0.12(2) 0.060(12) 0.017(10) 0.033(10)
O1A 0.057(11) 0.044(10) 0.037(9) 0.027(8) 0.004(8) 0.009(8)
O2A 0.039(10) 0.032(9) 0.023(8) 0.016(7) 0.002(7) 0.008(7)
O3A 0.042(10) 0.045(10) 0.036(9) 0.022(8) 0.006(7) 0.013(8)
O4A 0.052(11) 0.050(10) 0.042(10) 0.027(8) 0.006(8) 0.000(8)
O5A 0.055(11) 0.050(10) 0.045(10) 0.029(8) 0.007(8) -0.004(8)
O6A 0.032(9) 0.033(9) 0.023(8) 0.011(7) 0.003(7) 0.001(7)
O7A 0.033(9) 0.034(9) 0.027(8) 0.017(7) -0.002(7) 0.010(7)
O8A 0.044(10) 0.053(10) 0.040(9) 0.025(8) 0.015(8) 0.011(8)
O9A 0.067(12) 0.070(12) 0.057(11) 0.038(9) 0.010(8) 0.003(8)
O10A 0.037(10) 0.040(9) 0.036(9) 0.021(8) 0.001(7) -0.003(7)
O11A 0.070(12) 0.066(12) 0.063(11) 0.035(9) 0.001(8) 0.010(8)
O12A 0.043(10) 0.045(10) 0.033(9) 0.022(8) -0.002(7) 0.001(8)
O13A 0.061(11) 0.055(10) 0.044(10) 0.035(8) 0.005(8) 0.003(8)
O14A 0.040(10) 0.027(9) 0.030(8) 0.023(7) 0.003(7) 0.000(7)
O15A 0.048(10) 0.046(10) 0.039(9) 0.026(8) 0.003(8) 0.002(8)
O16A 0.039(10) 0.042(9) 0.034(9) 0.028(8) 0.006(7) 0.005(7)
O17A 0.044(10) 0.043(9) 0.029(9) 0.026(7) 0.001(7) 0.007(7)
O18A 0.033(9) 0.038(9) 0.024(8) 0.019(7) 0.002(7) 0.009(7)
O19A 0.057(11) 0.064(11) 0.052(11) 0.026(8) 0.006(8) 0.024(8)
O20A 0.042(10) 0.042(9) 0.026(9) 0.020(7) 0.004(7) 0.007(7)
O21A 0.035(10) 0.034(9) 0.031(9) 0.016(7) 0.010(7) 0.007(7)
O22A 0.019(8) 0.021(8) 0.021(8) 0.015(7) 0.002(6) 0.002(6)
O23A 0.026(9) 0.031(9) 0.028(8) 0.021(7) -0.001(7) -0.005(7)
O24A 0.051(11) 0.064(11) 0.048(10) 0.029(8) 0.008(8) 0.004(8)
O25A 0.048(11) 0.046(10) 0.045(10) 0.027(8) 0.009(8) 0.003(8)
O26A 0.047(10) 0.042(10) 0.033(9) 0.022(8) -0.006(7) 0.005(8)
O27A 0.043(10) 0.044(10) 0.037(9) 0.027(8) 0.003(7) 0.002(7)
O28A 0.033(9) 0.032(9) 0.031(9) 0.015(7) -0.001(7) 0.007(7)
O29A 0.043(10) 0.055(10) 0.037(9) 0.027(8) 0.002(7) 0.015(8)
O30A 0.043(11) 0.062(11) 0.044(10) 0.031(8) 0.001(8) 0.004(8)
O31A 0.057(11) 0.060(11) 0.053(11) 0.029(8) -0.003(8) 0.015(8)
O32A 0.041(10) 0.051(10) 0.031(9) 0.017(8) 0.009(7) 0.006(8)
O33A 0.057(11) 0.057(11) 0.045(10) 0.034(8) 0.004(8) 0.004(8)
O34A 0.048(10) 0.053(10) 0.030(9) 0.030(8) -0.006(7) 0.003(8)
O35A 0.064(12) 0.070(12) 0.066(12) 0.034(9) 0.007(8) 0.019(9)
O1AL 0.014(8) 0.017(8) 0.018(8) 0.007(6) 0.000(6) 0.000(6)
O2AL 0.033(9) 0.030(9) 0.021(8) 0.013(7) -0.004(7) 0.001(7)
O3AL 0.029(9) 0.024(8) 0.013(7) 0.007(6) -0.001(6) 0.000(7)
O4AL 0.024(9) 0.022(8) 0.022(8) 0.013(7) -0.004(6) 0.008(7)
O1B 0.053(11) 0.050(10) 0.045(10) 0.024(8) -0.003(8) 0.021(8)
O2B 0.041(10) 0.039(9) 0.028(9) 0.023(7) 0.007(7) 0.006(7)
O3B 0.052(11) 0.041(10) 0.034(9) 0.024(8) 0.004(7) 0.007(8)
O4B 0.036(10) 0.041(9) 0.037(9) 0.018(7) 0.003(7) 0.017(8)
O5B 0.034(10) 0.038(9) 0.037(9) 0.022(7) 0.004(7) 0.009(7)
O6B 0.036(9) 0.025(8) 0.031(9) 0.022(7) 0.003(7) 0.002(7)
O7B 0.043(10) 0.039(10) 0.038(9) 0.018(7) 0.013(8) 0.013(8)
O8B 0.052(10) 0.051(10) 0.032(9) 0.020(8) 0.005(7) 0.025(8)
O9B 0.059(11) 0.053(10) 0.051(10) 0.029(8) 0.010(8) 0.019(8)
O10B 0.055(11) 0.047(10) 0.038(10) 0.015(8) 0.010(8) 0.023(8)
O11B 0.067(12) 0.054(11) 0.048(10) 0.029(8) 0.002(8) 0.021(8)
O12B 0.038(10) 0.043(9) 0.021(8) 0.015(7) 0.004(7) 0.013(7)
O13B 0.040(10) 0.033(9) 0.019(8) 0.018(7) 0.013(7) 0.002(7)
O14B 0.022(9) 0.021(8) 0.017(8) 0.009(6) -0.003(6) -0.001(7)
O15B 0.030(9) 0.025(8) 0.032(8) 0.020(7) 0.006(7) 0.005(7)
O16B 0.032(9) 0.030(9) 0.028(8) 0.017(7) 0.006(7) 0.009(7)
O17B 0.033(9) 0.037(9) 0.032(9) 0.024(7) -0.003(7) 0.004(7)
O18B 0.042(10) 0.049(10) 0.042(10) 0.023(8) 0.011(8) 0.007(8)
O19B 0.060(11) 0.066(11) 0.047(10) 0.029(8) 0.018(8) 0.011(8)
O20B 0.034(10) 0.044(10) 0.034(9) 0.020(7) 0.006(7) 0.016(7)
O21B 0.036(10) 0.039(9) 0.026(8) 0.016(7) 0.005(7) 0.006(7)
O22B 0.025(9) 0.018(8) 0.025(8) 0.013(7) -0.001(7) 0.002(7)
O23B 0.026(9) 0.034(9) 0.030(8) 0.018(7) 0.010(7) 0.000(7)
O24B 0.052(11) 0.046(10) 0.055(10) 0.029(8) 0.023(8) 0.012(8)
O25B 0.053(11) 0.047(10) 0.040(9) 0.029(8) 0.002(7) 0.016(8)
O26B 0.031(9) 0.040(9) 0.032(9) 0.019(7) 0.012(7) 0.001(7)
O27B 0.032(9) 0.026(8) 0.028(8) 0.017(7) 0.010(7) 0.000(7)
O28B 0.042(10) 0.044(10) 0.036(9) 0.025(8) 0.009(7) 0.004(7)
O29B 0.049(11) 0.053(11) 0.049(10) 0.020(8) 0.015(8) 0.012(8)
O30B 0.042(10) 0.055(10) 0.036(9) 0.021(8) 0.010(8) 0.011(8)
O31B 0.045(11) 0.059(11) 0.048(10) 0.021(8) 0.003(8) 0.021(8)
O32B 0.041(10) 0.053(10) 0.043(10) 0.026(8) 0.005(8) 0.006(8)
O33B 0.031(10) 0.043(10) 0.040(9) 0.019(8) 0.005(7) 0.005(7)
O34B 0.040(10) 0.045(10) 0.037(9) 0.025(8) 0.009(7) 0.001(7)
O35B 0.051(11) 0.060(11) 0.049(10) 0.024(8) 0.010(8) 0.002(8)
O1BL 0.040(10) 0.044(10) 0.026(9) 0.018(7) 0.001(7) 0.000(7)
O2BL 0.027(9) 0.023(8) 0.021(8) 0.014(7) -0.002(7) 0.000(7)
O3BL 0.029(9) 0.020(8) 0.027(8) 0.016(7) 0.011(7) -0.005(7)
O4BL 0.032(9) 0.029(9) 0.013(7) 0.014(7) 0.001(7) 0.001(7)
O1C 0.032(9) 0.021(8) 0.033(9) 0.012(7) -0.006(7) 0.009(7)
O2C 0.028(9) 0.029(9) 0.025(8) 0.014(7) -0.007(7) 0.011(7)
O3C 0.045(10) 0.035(9) 0.039(9) 0.018(7) 0.002(7) 0.014(8)
O4C 0.036(10) 0.032(9) 0.039(9) 0.021(7) 0.004(7) 0.012(7)
O5C 0.051(11) 0.051(10) 0.047(10) 0.026(8) -0.003(8) 0.026(8)
O6C 0.029(9) 0.029(9) 0.033(9) 0.014(7) -0.003(7) 0.017(7)
O7C 0.012(8) 0.020(8) 0.016(7) 0.005(6) -0.002(6) 0.003(6)
O8C 0.028(9) 0.044(10) 0.036(9) 0.017(7) 0.011(7) 0.012(7)
O9C 0.027(9) 0.039(9) 0.029(9) 0.005(7) -0.005(7) 0.026(7)
O10C 0.030(9) 0.036(9) 0.026(8) 0.013(7) -0.002(7) 0.007(7)
O11C 0.047(10) 0.045(10) 0.044(10) 0.024(8) -0.002(7) 0.018(8)
O12C 0.038(10) 0.036(9) 0.033(9) 0.018(7) 0.000(7) 0.009(7)
O13C 0.045(11) 0.052(10) 0.047(10) 0.024(8) 0.002(8) 0.009(8)
O14C 0.046(10) 0.041(10) 0.043(10) 0.023(8) 0.007(8) 0.009(8)
O15C 0.031(9) 0.020(8) 0.037(9) 0.017(7) 0.008(7) 0.009(7)
O16C 0.027(9) 0.015(8) 0.021(8) 0.016(6) -0.001(6) 0.004(6)
O17C 0.030(9) 0.028(9) 0.036(9) 0.020(7) 0.002(7) 0.002(7)
O18C 0.019(8) 0.016(8) 0.018(8) 0.009(6) 0.007(6) -0.002(6)
O19C 0.031(10) 0.040(9) 0.034(9) 0.018(7) 0.007(7) 0.005(7)
O20C 0.027(9) 0.025(8) 0.018(8) 0.010(7) 0.003(7) 0.004(7)
O21C 0.031(9) 0.033(9) 0.029(9) 0.015(7) 0.007(7) 0.013(7)
O22C 0.024(9) 0.027(9) 0.025(8) 0.007(7) -0.001(7) 0.010(7)
O23C 0.018(8) 0.030(9) 0.017(8) 0.009(7) -0.004(6) 0.010(7)
O24C 0.017(8) 0.029(9) 0.023(8) 0.005(7) 0.007(7) 0.009(7)
O25C 0.039(10) 0.035(9) 0.041(9) 0.020(7) 0.004(7) 0.010(7)
O26C 0.029(9) 0.029(9) 0.025(8) 0.013(7) 0.001(7) 0.006(7)
O27C 0.022(9) 0.015(8) 0.026(8) 0.006(7) 0.005(7) -0.001(7)
O28C 0.028(9) 0.029(9) 0.032(9) 0.017(7) 0.006(7) 0.009(7)
O29C 0.023(9) 0.035(9) 0.028(8) 0.011(7) 0.009(7) 0.006(7)
O30C 0.032(10) 0.043(10) 0.043(9) 0.021(8) 0.006(7) 0.011(8)
O31C 0.037(10) 0.044(10) 0.032(9) 0.014(7) 0.008(7) 0.017(8)
O32C 0.045(10) 0.045(10) 0.044(10) 0.018(8) 0.003(8) 0.019(8)
O33C 0.029(9) 0.036(9) 0.036(9) 0.015(7) -0.003(7) 0.012(7)
O34C 0.036(10) 0.047(10) 0.044(10) 0.019(8) 0.009(8) 0.010(8)
O35C 0.042(10) 0.038(9) 0.033(9) 0.016(7) 0.007(7) 0.006(7)
O1CL 0.022(9) 0.031(9) 0.024(8) 0.015(7) 0.005(7) 0.011(7)
O2CL 0.026(9) 0.025(8) 0.027(8) 0.014(7) 0.006(7) 0.015(7)
O3CL 0.027(9) 0.030(9) 0.027(8) 0.015(7) 0.009(7) 0.009(7)
O4CL 0.033(9) 0.033(9) 0.026(8) 0.018(7) 0.005(7) 0.006(7)
O1D 0.042(10) 0.045(10) 0.034(9) 0.026(8) 0.010(7) 0.003(7)
O2D 0.028(9) 0.026(9) 0.028(8) 0.011(7) 0.004(7) 0.006(7)
O3D 0.029(9) 0.028(9) 0.035(9) 0.014(7) 0.008(7) 0.000(7)
O4D 0.029(9) 0.027(8) 0.025(8) 0.018(7) -0.001(7) 0.003(7)
O5D 0.023(9) 0.028(8) 0.022(8) 0.017(7) -0.001(6) 0.007(7)
O6D 0.018(8) 0.017(8) 0.022(8) 0.010(6) 0.000(6) 0.002(6)
O7D 0.030(9) 0.031(9) 0.025(8) 0.015(7) 0.003(7) 0.000(7)
O8D 0.036(10) 0.030(9) 0.028(9) 0.010(7) 0.011(7) 0.005(7)
O9D 0.043(10) 0.021(8) 0.029(8) 0.020(7) 0.015(7) 0.002(7)
O10D 0.020(8) 0.021(8) 0.015(7) 0.008(6) 0.010(6) -0.003(6)
O11D 0.041(10) 0.022(8) 0.029(9) 0.014(7) 0.003(7) 0.000(7)
O12D 0.016(8) 0.016(8) 0.027(8) 0.012(6) 0.002(6) 0.004(6)
O13D 0.036(10) 0.039(9) 0.033(9) 0.014(7) 0.010(7) 0.000(7)
O14D 0.020(8) 0.021(8) 0.019(8) 0.008(6) 0.009(6) 0.003(7)
O15D 0.021(9) 0.033(9) 0.035(9) 0.018(7) 0.000(7) 0.009(7)
O16D 0.016(8) 0.024(8) 0.018(8) 0.014(6) 0.003(6) 0.011(6)
O17D 0.020(9) 0.022(8) 0.038(9) 0.011(7) -0.007(7) 0.007(7)
O18D 0.020(8) 0.026(8) 0.022(8) 0.013(7) -0.001(6) 0.005(7)
O19D 0.048(11) 0.044(10) 0.048(10) 0.025(8) 0.008(8) 0.012(8)
O20D 0.026(9) 0.031(9) 0.020(8) 0.012(7) -0.002(7) 0.006(7)
O21D 0.017(8) 0.010(7) 0.014(7) 0.009(6) -0.006(6) -0.001(6)
O22D 0.023(9) 0.022(8) 0.023(8) 0.012(7) 0.002(7) 0.008(7)
O23D 0.023(8) 0.013(8) 0.014(7) 0.008(6) 0.002(6) -0.003(6)
O24D 0.020(8) 0.012(8) 0.013(7) 0.002(6) 0.004(6) 0.000(6)
O25D 0.034(9) 0.035(9) 0.030(9) 0.016(7) 0.012(7) 0.003(7)
O26D 0.020(9) 0.032(9) 0.018(8) 0.008(7) 0.010(7) 0.006(7)
O27D 0.018(8) 0.021(8) 0.011(7) 0.012(6) 0.002(6) 0.011(6)
O28D 0.019(8) 0.019(8) 0.027(8) 0.013(7) 0.006(7) 0.003(6)
O29D 0.029(9) 0.025(8) 0.017(8) 0.013(7) 0.010(7) 0.002(7)
O30D 0.018(8) 0.016(8) 0.032(8) 0.013(7) 0.003(7) -0.002(6)
O31D 0.041(10) 0.042(10) 0.040(10) 0.017(8) 0.006(8) 0.005(8)
O32D 0.021(9) 0.023(8) 0.030(8) 0.009(7) 0.007(7) 0.006(7)
O33D 0.046(10) 0.051(10) 0.036(9) 0.027(8) 0.005(7) 0.005(8)
O34D 0.025(9) 0.026(8) 0.032(8) 0.022(7) 0.010(7) 0.006(7)
O35D 0.027(9) 0.039(9) 0.035(9) 0.014(7) 0.010(7) 0.008(7)
O1DL 0.009(8) 0.011(7) 0.011(7) 0.001(6) 0.000(6) 0.001(6)
O2DL 0.012(8) 0.020(8) 0.008(7) 0.005(6) 0.002(6) 0.004(6)
O3DL 0.016(8) 0.024(8) 0.023(8) 0.008(7) 0.010(7) 0.005(7)
O4DL 0.024(9) 0.009(7) 0.026(8) 0.012(6) 0.008(7) -0.002(6)
O1S 0.049(11) 0.048(10) 0.056(10) 0.025(8) 0.006(8) 0.010(8)
O2S 0.067(13) 0.063(12) 0.070(12) 0.035(9) 0.016(9) 0.007(9)
O3S 0.068(13) 0.076(13) 0.073(13) 0.037(9) 0.014(9) 0.018(9)
O4S 0.067(13) 0.071(13) 0.074(13) 0.039(9) -0.005(9) 0.017(9)
O5S 0.073(14) 0.070(14) 0.065(14) 0.037(10) 0.009(9) 0.013(9)
O6S 0.080(15) 0.072(14) 0.076(14) 0.044(10) 0.013(9) 0.009(9)
O7S 0.080(15) 0.062(14) 0.083(14) 0.037(10) 0.007(9) 0.019(9)
O8S 0.084(16) 0.085(15) 0.086(15) 0.045(10) 0.019(9) 0.015(9)
O9S 0.062(14) 0.068(14) 0.066(14) 0.025(10) 0.019(9) 0.018(9)
O10S 0.069(16) 0.078(16) 0.070(16) 0.032(11) 0.018(10) 0.014(10)
O11S 0.060(15) 0.071(15) 0.061(14) 0.036(10) 0.009(9) 0.011(9)
O12S 0.082(17) 0.086(17) 0.083(17) 0.044(11) 0.006(10) 0.018(10)
O13S 0.093(19) 0.092(19) 0.098(19) 0.046(12) 0.013(10) 0.022(10)
O14S 0.046(13) 0.049(12) 0.036(12) 0.027(9) 0.006(8) 0.006(9)
O15S 0.069(16) 0.074(15) 0.065(15) 0.034(10) 0.016(9) 0.009(9)
O16S 0.083(17) 0.084(17) 0.084(17) 0.039(11) 0.012(10) 0.019(10)
O17S 0.14(2) 0.14(2) 0.15(2) 0.073(14) 0.023(10) 0.041(11)
O18S 0.062(15) 0.064(14) 0.061(14) 0.030(10) 0.012(9) 0.010(9)
P1A 0.039(5) 0.031(5) 0.024(4) 0.019(4) -0.004(4) -0.009(4)
P1B 0.035(5) 0.033(5) 0.017(4) 0.014(4) 0.007(4) 0.002(4)
P1C 0.015(4) 0.025(4) 0.028(4) 0.017(3) -0.002(3) 0.003(3)
P1D 0.025(4) 0.011(3) 0.015(3) 0.009(3) 0.006(3) 0.003(3)
W1A 0.0391(9) 0.0328(8) 0.0183(7) 0.0159(6) -0.0003(6) -0.0044(7)
W2A 0.0579(11) 0.0255(8) 0.0190(7) 0.0112(6) -0.0028(7) -0.0058(7)
W3A 0.0431(10) 0.0712(12) 0.0337(9) 0.0350(9) -0.0011(8) -0.0101(9)
W4A 0.0632(12) 0.0472(10) 0.0315(8) 0.0252(8) -0.0130(8) -0.0250(9)
W5A 0.0638(12) 0.0363(9) 0.0180(7) 0.0137(7) -0.0064(7) -0.0112(8)
W6A 0.0407(9) 0.0363(8) 0.0203(7) 0.0197(7) -0.0030(6) -0.0032(7)
W7A 0.0388(9) 0.0309(8) 0.0262(7) 0.0179(7) -0.0028(6) 0.0014(7)
W8A 0.0417(10) 0.0524(10) 0.0261(8) 0.0211(8) 0.0044(7) 0.0097(8)
W9A 0.0372(10) 0.0823(14) 0.0394(9) 0.0397(10) -0.0070(8) -0.0126(9)
W10A 0.0410(10) 0.0588(11) 0.0258(8) 0.0269(8) -0.0074(7) -0.0077(8)
W11A 0.0391(10) 0.0665(12) 0.0384(9) 0.0333(9) 0.0004(8) 0.0098(9)
W1B 0.0648(12) 0.0348(9) 0.0183(7) 0.0134(7) 0.0058(7) 0.0153(8)
W2B 0.0511(10) 0.0250(7) 0.0178(6) 0.0142(6) 0.0004(6) 0.0024(7)
W3B 0.0700(13) 0.0608(12) 0.0263(8) 0.0210(8) 0.0123(8) 0.0302(10)
W4B 0.0618(12) 0.0460(10) 0.0254(8) 0.0218(7) 0.0067(8) 0.0217(9)
W5B 0.0356(9) 0.0339(8) 0.0169(6) 0.0159(6) 0.0013(6) 0.0032(7)
W6B 0.0296(8) 0.0252(7) 0.0186(6) 0.0127(6) -0.0010(6) -0.0026(6)
W7B 0.0342(9) 0.0408(9) 0.0233(7) 0.0221(7) 0.0015(6) -0.0041(7)
W8B 0.0548(12) 0.0700(12) 0.0250(8) 0.0278(8) 0.0146(8) 0.0191(10)
W9B 0.0448(11) 0.0707(12) 0.0314(8) 0.0280(9) 0.0121(8) 0.0228(9)
W10B 0.0292(9) 0.0502(10) 0.0265(7) 0.0229(7) 0.0019(6) 0.0013(7)
W11B 0.0344(10) 0.0757(13) 0.0368(9) 0.0366(9) 0.0109(7) 0.0062(9)
W1C 0.0232(8) 0.0240(7) 0.0250(7) 0.0120(6) -0.0003(6) 0.0077(6)
W2C 0.0327(8) 0.0232(7) 0.0262(7) 0.0140(6) -0.0018(6) 0.0082(6)
W3C 0.0239(8) 0.0387(9) 0.0284(7) 0.0086(7) -0.0006(6) 0.0121(7)
W4C 0.0360(9) 0.0358(9) 0.0305(8) 0.0122(7) -0.0064(7) 0.0163(7)
W5C 0.0382(9) 0.0313(8) 0.0245(7) 0.0123(6) -0.0023(6) 0.0113(7)
W6C 0.0253(8) 0.0189(7) 0.0248(7) 0.0089(6) 0.0038(6) 0.0046(6)
W7C 0.0217(7) 0.0191(7) 0.0321(7) 0.0165(6) 0.0036(6) 0.0027(6)
W8C 0.0211(8) 0.0362(8) 0.0292(7) 0.0177(7) 0.0034(6) 0.0035(6)
W9C 0.0214(8) 0.0450(9) 0.0331(8) 0.0115(7) -0.0032(6) 0.0059(7)
W10C 0.0260(8) 0.0327(8) 0.0286(7) 0.0084(7) -0.0025(6) 0.0018(7)
W11C 0.0221(8) 0.0339(8) 0.0385(8) 0.0179(7) 0.0012(6) -0.0021(7)
W1D 0.0309(8) 0.0203(7) 0.0206(6) 0.0132(6) -0.0014(6) 0.0016(6)
W2D 0.0263(8) 0.0158(6) 0.0228(7) 0.0108(6) 0.0022(6) 0.0035(6)
W3D 0.0384(9) 0.0206(7) 0.0205(7) 0.0135(6) 0.0051(6) -0.0009(6)
W4D 0.0320(8) 0.0165(7) 0.0224(7) 0.0089(6) 0.0032(6) -0.0012(6)
W5D 0.0284(8) 0.0278(7) 0.0179(6) 0.0114(6) 0.0018(6) 0.0028(6)
W6D 0.0198(7) 0.0310(7) 0.0280(7) 0.0238(6) 0.0042(6) 0.0049(6)
W7D 0.0206(7) 0.0190(7) 0.0309(7) 0.0163(6) 0.0043(6) 0.0039(6)
W8D 0.0355(9) 0.0187(7) 0.0194(6) 0.0079(6) 0.0063(6) 0.0008(6)
W9D 0.0247(8) 0.0245(7) 0.0248(7) 0.0113(6) 0.0058(6) -0.0019(6)
W10D 0.0195(7) 0.0356(8) 0.0263(7) 0.0184(6) 0.0013(6) 0.0027(6)
W11D 0.0202(7) 0.0245(7) 0.0324(8) 0.0132(6) 0.0075(6) 0.0029(6)
Zr1 0.0323(19) 0.0212(16) 0.0182(15) 0.0126(13) 0.0012(14) -0.0017(14)
Zr2 0.0211(17) 0.0149(15) 0.0217(15) 0.0115(13) 0.0007(13) 0.0020(13)

loop_
_atom_type_symbol
_atom_type_description
_atom_type_scat_dispersion_real
_atom_type_scat_dispersion_imag
_atom_type_scat_source
C C 0.0033 0.0016 'International Tables Vol C Tables 4.2.6.8 and 6.1.1.4'
H H 0.0000 0.0000 'International Tables Vol C Tables 4.2.6.8 and 6.1.1.4'
N N 0.0061 0.0033 'International Tables Vol C Tables 4.2.6.8 and 6.1.1.4'
O O 0.0106 0.0060 'International Tables Vol C Tables 4.2.6.8 and 6.1.1.4'
P P 0.1023 0.0942 'International Tables Vol C Tables 4.2.6.8 and 6.1.1.4'
Zr Zr -2.9673 0.5597 'International Tables Vol C Tables 4.2.6.8 and 6.1.1.4'
W W -0.8490 6.8722 'International Tables Vol C Tables 4.2.6.8 and 6.1.1.4'

loop_
_geom_angle_atom_site_label_1
_geom_angle_atom_site_label_2
_geom_angle_atom_site_label_3
_geom_angle
C2 C1 N1 106(5)
N1 C3 C4 108(3)
N2 C5 C6 103(3)
N2 C7 C8 105(3)
C10 C9 N3 111(4)
C12 C11 N3 107(4)
C14 C13 N4 106(3)
N4 C15 C16 109(4)
C18 C17 N5 114(4)
N5 C19 C20 101(5)
C22 C21 N6 106(3)
N6 C23 C24 106(3)
N7 C25 C26 116(3)
N7 C27 C28 114(3)
N8 C29 C30 90(4)
C32 C31 N8 95(5)
C3 N1 C1 116(3)
C7 N2 C5 104(3)
C11 N3 C9 105(4)
C15 N4 C13 119(3)
C19 N5 C17 105(5)
C23 N6 C21 113(3)
C25 N7 C27 117(3)
C31 N8 C29 106(5)
W1A O2A W2A 140.7(12)
W3A O4A W1A 125.7(12)
W4A O5A W2A 125.7(13)
W5A O6A W2A 125.4(12)
W8A O7A W1A 126.1(11)
W3A O8A W8A 124.9(13)
W4A O10A W3A 150.7(13)
W5A O12A W4A 125.2(13)
W5A O14A W6A 154.5(14)
W7A O16A W6A 118.4(11)
W8A O18A W7A 154.9(13)
P1A O20A W8A 125.7(13)
P1A O20A W1A 123.2(14)
W8A O20A W1A 90.2(7)
P1A O20A W3A 126.4(13)
W8A O20A W3A 89.3(8)
W1A O20A W3A 91.2(7)
P1A O21A W4A 128.3(13)
P1A O21A W5A 125.3(12)
W4A O21A W5A 88.8(7)
P1A O21A W2A 122.9(13)
W4A O21A W2A 91.2(8)
W5A O21A W2A 89.0(8)
P1A O22A W7A 129.4(12)
P1A O22A W6A 128.3(11)
W7A O22A W6A 90.2(6)
P1A O23A W9A 125.8(11)
P1A O23A W11A 124.5(12)
W9A O23A W11A 93.0(8)
P1A O23A W10A 121.4(12)
W9A O23A W10A 91.7(7)
W11A O23A W10A 90.8(7)
W9A O24A W3A 145.1(16)
W4A O25A W9A 148.7(14)
W10A O26A W5A 148.0(14)
W10A O27A W6A 151.8(13)
W11A O28A W7A 154.3(12)
W11A O29A W8A 145.4(15)
W9A O30A W11A 125.1(15)
W9A O32A W10A 123.9(13)
W10A O34A W11A 124.3(11)
W1A O1AL Zr1 155.3(11)
W2A O2AL Zr1 160.3(11)
W6A O3AL Zr1 143.2(12)
W7A O4AL Zr1 143.1(11)
W1B O2B W2B 139.8(13)
W3B O4B W1B 127.6(13)
W4B O5B W2B 126.3(12)
W2B O6B W5B 123.8(11)
W1B O7B W8B 124.2(12)
W8B O8B W3B 122.7(13)
W3B O10B W4B 156.6(16)
W4B O12B W5B 126.1(11)
W5B O14B W6B 155.1(12)
W6B O16B W7B 120.7(11)
W8B O18B W7B 152.4(14)
P1B O20B W8B 126.6(13)
P1B O20B W1B 122.9(13)
W8B O20B W1B 91.7(8)
P1B O20B W3B 124.7(12)
W8B O20B W3B 90.1(8)
W1B O20B W3B 90.4(8)
P1B O21B W2B 123.9(12)
P1B O21B W4B 127.5(13)
W2B O21B W4B 90.7(8)
P1B O21B W5B 124.6(13)
W2B O21B W5B 89.9(7)
W4B O21B W5B 89.0(7)
P1B O22B W7B 129.9(12)
P1B O22B W6B 129.8(11)
W7B O22B W6B 92.0(7)
P1B O23B W11B 125.3(12)
P1B O23B W9B 123.5(12)
W11B O23B W9B 93.0(8)
P1B O23B W10B 122.5(12)
W11B O23B W10B 91.1(7)
W9B O23B W10B 92.1(8)
W3B O24B W9B 151.5(14)
W9B O25B W4B 152.5(13)
W5B O26B W10B 150.4(14)
W10B O27B W6B 153.8(12)
W11B O28B W7B 149.8(13)
W8B O29B W11B 153.0(16)
W9B O30B W11B 125.6(14)
W9B O32B W10B 128.3(13)
W10B O34B W11B 126.7(13)
W1B O1BL Zr1 154.0(12)
W2B O2BL Zr1 161.3(12)
W6B O3BL Zr1 143.8(12)
W7B O4BL Zr1 144.9(10)
W2C O2C W1C 142.9(12)
W3C O4C W1C 126.7(12)
W4C O5C W2C 124.9(12)
W2C O6C W5C 127.8(12)
W1C O7C W8C 126.5(10)
W8C O8C W3C 124.3(12)
W4C O10C W3C 150.8(13)
W4C O12C W5C 125.6(12)
W5C O14C W6C 155.7(14)
W6C O16C W7C 118.8(9)
W8C O18C W7C 154.8(12)
P1C O20C W1C 125.0(12)
P1C O20C W3C 126.9(12)
W1C O20C W3C 91.2(7)
P1C O20C W8C 124.7(11)
W1C O20C W8C 89.6(6)
W3C O20C W8C 88.0(6)
P1C O21C W2C 123.9(13)
P1C O21C W5C 126.6(12)
W2C O21C W5C 89.0(7)
P1C O21C W4C 126.4(13)
W2C O21C W4C 91.3(7)
W5C O21C W4C 88.2(7)
P1C O22C W6C 131.0(12)
P1C O22C W7C 129.5(13)
W6C O22C W7C 88.7(7)
P1C O23C W9C 128.5(12)
P1C O23C W10C 123.6(11)
W9C O23C W10C 91.3(7)
P1C O23C W11C 123.0(10)
W9C O23C W11C 90.6(7)
W10C O23C W11C 88.7(7)
W9C O24C W3C 151.6(12)
W4C O25C W9C 151.6(14)
W10C O26C W5C 146.7(12)
W10C O27C W6C 153.4(11)
W11C O28C W7C 151.0(12)
W8C O29C W11C 150.7(12)
W9C O30C W11C 125.3(13)
W10C O32C W9C 124.9(13)
W11C O34C W10C 124.5(13)
W1C O1CL Zr2 157.3(11)
W2C O2CL Zr2 160.3(12)
W6C O3CL Zr2 142.3(11)
W7C O4CL Zr2 145.0(12)
W1D O2D W2D 140.6(12)
W3D O4D W1D 124.9(10)
W4D O5D W2D 125.4(10)
W2D O6D W5D 124.6(10)
W8D O7D W1D 127.1(11)
W8D O8D W3D 122.6(11)
W4D O10D W3D 152.1(12)
W5D O12D W4D 124.0(10)
W6D O14D W5D 153.2(11)
W6D O16D W7D 119.3(9)
W8D O18D W7D 153.0(12)
P1D O20D W1D 125.3(12)
P1D O20D W8D 126.4(12)
W1D O20D W8D 89.8(7)
P1D O20D W3D 125.9(12)
W1D O20D W3D 90.4(7)
W8D O20D W3D 87.2(7)
P1D O21D W5D 127.3(10)
P1D O21D W4D 128.7(11)
W5D O21D W4D 87.8(6)
P1D O21D W2D 122.1(10)
W5D O21D W2D 89.0(6)
W4D O21D W2D 89.7(6)
P1D O22D W6D 130.9(12)
P1D O22D W7D 131.0(12)
W6D O22D W7D 91.7(7)
P1D O23D W9D 127.6(10)
P1D O23D W11D 124.2(10)
W9D O23D W11D 91.9(7)
P1D O23D W10D 122.4(10)
W9D O23D W10D 91.1(7)
W11D O23D W10D 88.8(6)
W3D O24D W9D 151.3(11)
W9D O25D W4D 149.7(13)
W5D O26D W10D 147.6(12)
W10D O27D W6D 151.6(10)
W11D O28D W7D 152.1(11)
W11D O29D W8D 147.5(11)
W9D O30D W11D 125.3(11)
W9D O32D W10D 123.9(11)
W10D O34D W11D 123.0(11)
W1D O1DL Zr2 157.7(10)
W2D O2DL Zr2 161.1(10)
W6D O3DL Zr2 142.6(10)
W7D O4DL Zr2 145.5(10)
O22A P1A O21A 111.7(13)
O22A P1A O20A 110.1(12)
O21A P1A O20A 108.1(13)
O22A P1A O23A 109.5(11)
O21A P1A O23A 109.6(13)
O20A P1A O23A 107.8(13)
O22B P1B O21B 111.3(13)
O22B P1B O23B 106.6(12)
O21B P1B O23B 110.6(12)
O22B P1B O20B 110.4(12)
O21B P1B O20B 109.0(13)
O23B P1B O20B 108.9(13)
O22C P1C O21C 109.7(13)
O22C P1C O23C 110.2(12)
O21C P1C O23C 108.3(12)
O22C P1C O20C 111.0(12)
O21C P1C O20C 107.9(12)
O23C P1C O20C 109.7(12)
O22D P1D O21D 112.8(11)
O22D P1D O20D 110.9(12)
O21D P1D O20D 109.1(11)
O22D P1D O23D 106.9(11)
O21D P1D O23D 108.3(11)
O20D P1D O23D 108.6(11)
O1A W1A O1AL 103.9(10)
O1A W1A O2A 102.3(10)
O1AL W1A O2A 94.4(9)
O1A W1A O7A 101.7(10)
O1AL W1A O7A 91.3(9)
O2A W1A O7A 153.1(9)
O1A W1A O4A 99.6(11)
O1AL W1A O4A 156.4(9)
O2A W1A O4A 82.6(10)
O7A W1A O4A 81.8(10)
O1A W1A O20A 167.7(10)
O1AL W1A O20A 86.3(8)
O2A W1A O20A 83.4(9)
O7A W1A O20A 70.8(8)
O4A W1A O20A 70.2(9)
O3A W2A O2AL 105.4(11)
O3A W2A O6A 98.2(10)
O2AL W2A O6A 96.2(9)
O3A W2A O2A 104.1(10)
O2AL W2A O2A 90.5(9)
O6A W2A O2A 154.1(10)
O3A W2A O5A 97.9(11)
O2AL W2A O5A 156.7(11)
O6A W2A O5A 80.1(10)
O2A W2A O5A 83.9(10)
O3A W2A O21A 165.4(10)
O2AL W2A O21A 87.1(9)
O6A W2A O21A 72.6(9)
O2A W2A O21A 82.8(8)
O5A W2A O21A 69.8(9)
O9A W3A O4A 101.0(12)
O9A W3A O8A 102.2(12)
O4A W3A O8A 88.6(11)
O9A W3A O24A 102.7(13)
O4A W3A O24A 156.2(11)
O8A W3A O24A 84.2(11)
O9A W3A O10A 100.4(12)
O4A W3A O10A 89.9(11)
O8A W3A O10A 157.2(10)
O24A W3A O10A 88.1(11)
O9A W3A O20A 171.8(11)
O4A W3A O20A 72.9(9)
O8A W3A O20A 72.6(9)
O24A W3A O20A 83.3(9)
O10A W3A O20A 85.2(9)
O11A W4A O5A 100.9(13)
O11A W4A O10A 102.8(12)
O5A W4A O10A 90.5(11)
O11A W4A O12A 99.3(12)
O5A W4A O12A 87.5(11)
O10A W4A O12A 157.8(10)
O11A W4A O25A 102.5(12)
O5A W4A O25A 156.5(11)
O10A W4A O25A 86.8(11)
O12A W4A O25A 86.3(10)
O11A W4A O21A 170.2(12)
O5A W4A O21A 73.4(9)
O10A W4A O21A 85.4(9)
O12A W4A O21A 72.8(9)
O25A W4A O21A 83.1(9)
O13A W5A O14A 102.7(11)
O13A W5A O12A 101.1(11)
O14A W5A O12A 156.2(10)
O13A W5A O6A 101.8(11)
O14A W5A O6A 90.2(9)
O12A W5A O6A 86.0(10)
O13A W5A O26A 102.5(11)
O14A W5A O26A 86.3(10)
O12A W5A O26A 87.5(10)
O6A W5A O26A 155.6(9)
O13A W5A O21A 171.9(9)
O14A W5A O21A 83.6(8)
O12A W5A O21A 72.9(9)
O6A W5A O21A 72.7(8)
O26A W5A O21A 82.9(9)
O15A W6A O3AL 102.7(11)
O15A W6A O14A 99.6(10)
O3AL W6A O14A 93.8(9)
O15A W6A O16A 100.6(10)
O3AL W6A O16A 93.1(9)
O14A W6A O16A 156.6(9)
O15A W6A O27A 98.2(11)
O3AL W6A O27A 159.1(9)
O14A W6A O27A 80.5(10)
O16A W6A O27A 85.1(10)
O15A W6A O22A 174.6(10)
O3AL W6A O22A 78.2(8)
O14A W6A O22A 85.7(8)
O16A W6A O22A 73.9(8)
O27A W6A O22A 81.3(8)
O17A W7A O4AL 104.2(10)
O17A W7A O16A 98.9(10)
O4AL W7A O16A 92.3(10)
O17A W7A O18A 100.4(10)
O4AL W7A O18A 95.1(9)
O16A W7A O18A 156.8(10)
O17A W7A O28A 97.5(10)
O4AL W7A O28A 158.2(9)
O16A W7A O28A 85.1(9)
O18A W7A O28A 79.9(9)
O17A W7A O22A 173.4(8)
O4AL W7A O22A 79.1(8)
O16A W7A O22A 75.0(8)
O18A W7A O22A 84.9(8)
O28A W7A O22A 79.4(8)
O19A W8A O7A 101.0(11)
O19A W8A O18A 101.1(12)
O7A W8A O18A 89.2(9)
O19A W8A O8A 103.6(12)
O7A W8A O8A 86.6(10)
O18A W8A O8A 155.3(10)
O19A W8A O29A 101.0(12)
O7A W8A O29A 158.0(10)
O18A W8A O29A 87.3(10)
O8A W8A O29A 87.5(11)
O19A W8A O20A 172.9(11)
O7A W8A O20A 72.8(9)
O18A W8A O20A 82.5(9)
O8A W8A O20A 73.0(9)
O29A W8A O20A 85.2(9)
O31A W9A O30A 100.9(12)
O31A W9A O32A 100.4(12)
O30A W9A O32A 89.0(11)
O31A W9A O24A 100.8(12)
O30A W9A O24A 86.3(12)
O32A W9A O24A 158.8(11)
O31A W9A O25A 100.0(12)
O30A W9A O25A 159.1(11)
O32A W9A O25A 87.5(10)
O24A W9A O25A 89.5(11)
O31A W9A O23A 170.7(10)
O30A W9A O23A 72.6(10)
O32A W9A O23A 73.3(9)
O24A W9A O23A 85.6(10)
O25A W9A O23A 86.7(9)
O33A W10A O26A 100.2(11)
O33A W10A O27A 104.2(11)
O26A W10A O27A 88.4(11)
O33A W10A O34A 102.1(11)
O26A W10A O34A 156.9(9)
O27A W10A O34A 91.9(11)
O33A W10A O32A 99.9(11)
O26A W10A O32A 84.4(11)
O27A W10A O32A 155.7(10)
O34A W10A O32A 85.8(11)
O33A W10A O23A 169.2(11)
O26A W10A O23A 85.1(9)
O27A W10A O23A 85.2(8)
O34A W10A O23A 71.9(8)
O32A W10A O23A 71.1(8)
O35A W11A O28A 105.1(13)
O35A W11A O29A 101.2(13)
O28A W11A O29A 88.5(10)
O35A W11A O34A 100.0(12)
O28A W11A O34A 91.8(10)
O29A W11A O34A 158.0(10)
O35A W11A O30A 101.9(13)
O28A W11A O30A 152.9(11)
O29A W11A O30A 85.1(10)
O34A W11A O30A 84.6(10)
O35A W11A O23A 168.8(12)
O28A W11A O23A 84.0(9)
O29A W11A O23A 85.3(9)
O34A W11A O23A 72.8(9)
O30A W11A O23A 69.3(9)
O1B W1B O1BL 105.2(11)
O1B W1B O2B 105.2(11)
O1BL W1B O2B 95.4(10)
O1B W1B O7B 97.5(12)
O1BL W1B O7B 91.1(10)
O2B W1B O7B 153.7(10)
O1B W1B O4B 97.0(11)
O1BL W1B O4B 157.5(10)
O2B W1B O4B 82.6(10)
O7B W1B O4B 81.7(10)
O1B W1B O20B 163.4(11)
O1BL W1B O20B 87.9(9)
O2B W1B O20B 83.3(9)
O7B W1B O20B 71.5(9)
O4B W1B O20B 69.6(9)
O3B W2B O2BL 103.6(10)
O3B W2B O2B 105.8(10)
O2BL W2B O2B 91.4(9)
O3B W2B O6B 96.6(10)
O2BL W2B O6B 95.6(9)
O2B W2B O6B 154.4(10)
O3B W2B O5B 98.9(10)
O2BL W2B O5B 157.5(10)
O2B W2B O5B 82.4(9)
O6B W2B O5B 81.8(9)
O3B W2B O21B 165.7(9)
O2BL W2B O21B 87.8(9)
O2B W2B O21B 82.2(9)
O6B W2B O21B 73.5(8)
O5B W2B O21B 70.0(8)
O9B W3B O4B 105.0(12)
O9B W3B O10B 102.7(11)
O4B W3B O10B 92.8(11)
O9B W3B O24B 100.9(12)
O4B W3B O24B 154.0(11)
O10B W3B O24B 83.0(11)
O9B W3B O8B 100.3(11)
O4B W3B O8B 88.4(11)
O10B W3B O8B 155.8(11)
O24B W3B O8B 85.4(10)
O9B W3B O20B 171.8(10)
O4B W3B O20B 72.3(9)
O10B W3B O20B 85.3(9)
O24B W3B O20B 81.8(10)
O8B W3B O20B 72.1(9)
O11B W4B O5B 101.9(12)
O11B W4B O12B 102.3(11)
O5B W4B O12B 87.7(10)
O11B W4B O10B 101.5(12)
O5B W4B O10B 93.1(11)
O12B W4B O10B 155.5(10)
O11B W4B O25B 103.5(12)
O5B W4B O25B 154.7(10)
O12B W4B O25B 87.1(10)
O10B W4B O25B 81.8(11)
O11B W4B O21B 172.9(11)
O5B W4B O21B 73.1(9)
O12B W4B O21B 72.9(8)
O10B W4B O21B 83.9(9)
O25B W4B O21B 81.7(9)
O13B W5B O14B 102.0(10)
O13B W5B O26B 103.9(10)
O14B W5B O26B 86.0(9)
O13B W5B O12B 103.1(10)
O14B W5B O12B 154.9(9)
O26B W5B O12B 89.4(10)
O13B W5B O6B 100.1(10)
O14B W5B O6B 88.4(8)
O26B W5B O6B 156.0(9)
O12B W5B O6B 85.8(9)
O13B W5B O21B 171.1(9)
O14B W5B O21B 83.2(8)
O26B W5B O21B 83.5(9)
O12B W5B O21B 71.8(8)
O6B W5B O21B 72.7(8)
O15B W6B O3BL 102.7(10)
O15B W6B O16B 102.2(9)
O3BL W6B O16B 92.8(9)
O15B W6B O14B 99.3(9)
O3BL W6B O14B 94.7(8)
O16B W6B O14B 155.1(9)
O15B W6B O27B 99.3(9)
O3BL W6B O27B 157.9(9)
O16B W6B O27B 84.7(9)
O14B W6B O27B 79.5(8)
O15B W6B O22B 174.0(8)
O3BL W6B O22B 79.3(8)
O16B W6B O22B 71.9(8)
O14B W6B O22B 86.2(8)
O27B W6B O22B 79.0(8)
O17B W7B O4BL 104.4(10)
O17B W7B O16B 97.3(10)
O4BL W7B O16B 91.5(9)
O17B W7B O18B 101.4(10)
O4BL W7B O18B 96.2(10)
O16B W7B O18B 157.2(10)
O17B W7B O28B 93.8(10)
O4BL W7B O28B 161.9(9)
O16B W7B O28B 86.1(9)
O18B W7B O28B 79.9(10)
O17B W7B O22B 169.1(9)
O4BL W7B O22B 80.1(8)
O16B W7B O22B 72.4(8)
O18B W7B O22B 87.8(9)
O28B W7B O22B 82.0(8)
O19B W8B O29B 103.1(13)
O19B W8B O18B 99.9(12)
O29B W8B O18B 85.0(11)
O19B W8B O8B 101.5(12)
O29B W8B O8B 89.0(12)
O18B W8B O8B 158.5(10)
O19B W8B O7B 101.6(12)
O29B W8B O7B 155.2(11)
O18B W8B O7B 88.9(10)
O8B W8B O7B 87.9(11)
O19B W8B O20B 173.1(12)
O29B W8B O20B 82.9(10)
O18B W8B O20B 83.9(9)
O8B W8B O20B 74.9(9)
O7B W8B O20B 72.6(9)
O31B W9B O30B 99.9(12)
O31B W9B O25B 102.9(12)
O30B W9B O25B 157.0(11)
O31B W9B O32B 102.8(12)
O30B W9B O32B 86.1(11)
O25B W9B O32B 91.6(11)
O31B W9B O24B 102.2(12)
O30B W9B O24B 87.3(10)
O25B W9B O24B 85.1(10)
O32B W9B O24B 154.9(11)
O31B W9B O23B 169.0(10)
O30B W9B O23B 71.3(9)
O25B W9B O23B 86.3(9)
O32B W9B O23B 70.6(9)
O24B W9B O23B 84.4(9)
O33B W10B O27B 103.8(11)
O33B W10B O34B 101.9(11)
O27B W10B O34B 92.1(10)
O33B W10B O26B 102.4(10)
O27B W10B O26B 85.8(9)
O34B W10B O26B 155.4(10)
O33B W10B O32B 103.4(11)
O27B W10B O32B 152.8(10)
O34B W10B O32B 83.2(10)
O26B W10B O32B 87.5(10)
O33B W10B O23B 169.6(10)
O27B W10B O23B 84.2(8)
O34B W10B O23B 70.7(9)
O26B W10B O23B 84.7(8)
O32B W10B O23B 68.9(9)
O35B W11B O28B 102.6(12)
O35B W11B O34B 102.1(12)
O28B W11B O34B 91.5(10)
O35B W11B O29B 103.8(12)
O28B W11B O29B 85.2(11)
O34B W11B O29B 154.0(10)
O35B W11B O30B 102.1(12)
O28B W11B O30B 155.1(10)
O34B W11B O30B 87.2(10)
O29B W11B O30B 85.3(11)
O35B W11B O23B 169.5(11)
O28B W11B O23B 86.1(9)
O34B W11B O23B 71.5(9)
O29B W11B O23B 82.5(9)
O30B W11B O23B 69.8(9)
O1C W1C O1CL 105.0(10)
O1C W1C O2C 104.7(9)
O1CL W1C O2C 92.0(9)
O1C W1C O7C 99.5(9)
O1CL W1C O7C 94.0(9)
O2C W1C O7C 152.6(9)
O1C W1C O4C 97.1(10)
O1CL W1C O4C 157.8(10)
O2C W1C O4C 84.8(9)
O7C W1C O4C 79.6(8)
O1C W1C O20C 165.0(9)
O1CL W1C O20C 88.4(9)
O2C W1C O20C 81.3(8)
O7C W1C O20C 72.2(7)
O4C W1C O20C 69.4(8)
O3C W2C O2CL 104.3(10)
O3C W2C O6C 100.0(10)
O2CL W2C O6C 93.8(9)
O3C W2C O2C 103.7(10)
O2CL W2C O2C 90.3(9)
O6C W2C O2C 154.1(10)
O3C W2C O5C 98.8(10)
O2CL W2C O5C 156.9(10)
O6C W2C O5C 82.8(9)
O2C W2C O5C 83.5(9)
O3C W2C O21C 166.5(9)
O2CL W2C O21C 87.3(9)
O6C W2C O21C 71.9(9)
O2C W2C O21C 82.8(8)
O5C W2C O21C 69.9(9)
O9C W3C O4C 101.5(11)
O9C W3C O10C 101.9(10)
O4C W3C O10C 93.3(10)
O9C W3C O24C 103.3(10)
O4C W3C O24C 155.0(9)
O10C W3C O24C 85.1(9)
O9C W3C O8C 100.5(10)
O4C W3C O8C 87.3(10)
O10C W3C O8C 157.0(9)
O24C W3C O8C 84.7(9)
O9C W3C O20C 171.4(8)
O4C W3C O20C 72.7(9)
O10C W3C O20C 85.0(8)
O24C W3C O20C 82.2(8)
O8C W3C O20C 73.2(8)
O11C W4C O5C 101.0(11)
O11C W4C O25C 102.5(11)
O5C W4C O25C 156.5(10)
O11C W4C O10C 101.5(11)
O5C W4C O10C 89.0(10)
O25C W4C O10C 85.5(10)
O11C W4C O12C 99.9(11)
O5C W4C O12C 87.9(11)
O25C W4C O12C 88.9(10)
O10C W4C O12C 158.6(10)
O11C W4C O21C 171.4(10)
O5C W4C O21C 73.8(9)
O25C W4C O21C 83.0(9)
O10C W4C O21C 85.5(8)
O12C W4C O21C 73.3(8)
O13C W5C O14C 102.7(11)
O13C W5C O26C 101.9(11)
O14C W5C O26C 86.4(10)
O13C W5C O6C 103.4(11)
O14C W5C O6C 89.1(10)
O26C W5C O6C 154.7(9)
O13C W5C O12C 102.3(11)
O14C W5C O12C 154.9(10)
O26C W5C O12C 86.7(10)
O6C W5C O12C 86.9(9)
O13C W5C O21C 172.7(10)
O14C W5C O21C 82.5(9)
O26C W5C O21C 83.4(8)
O6C W5C O21C 71.3(8)
O12C W5C O21C 72.8(8)
O15C W6C O3CL 103.0(10)
O15C W6C O16C 99.4(9)
O3CL W6C O16C 95.4(9)
O15C W6C O14C 100.0(10)
O3CL W6C O14C 92.9(10)
O16C W6C O14C 156.6(10)
O15C W6C O27C 97.3(9)
O3CL W6C O27C 159.1(9)
O16C W6C O27C 86.2(8)
O14C W6C O27C 78.5(9)
O15C W6C O22C 174.0(8)
O3CL W6C O22C 80.1(8)
O16C W6C O22C 75.1(8)
O14C W6C O22C 84.8(9)
O27C W6C O22C 80.1(8)
O17C W7C O4CL 103.3(10)
O17C W7C O18C 103.0(9)
O4CL W7C O18C 92.5(9)
O17C W7C O16C 98.0(9)
O4CL W7C O16C 94.5(9)
O18C W7C O16C 155.6(8)
O17C W7C O28C 97.7(9)
O4CL W7C O28C 159.0(9)
O18C W7C O28C 82.5(9)
O16C W7C O28C 82.6(9)
O17C W7C O22C 172.3(9)
O4CL W7C O22C 79.2(9)
O18C W7C O22C 84.0(8)
O16C W7C O22C 74.4(7)
O28C W7C O22C 80.0(8)
O19C W8C O29C 102.7(10)
O19C W8C O8C 100.1(10)
O29C W8C O8C 88.6(10)
O19C W8C O18C 105.2(10)
O29C W8C O18C 86.5(9)
O8C W8C O18C 154.7(9)
O19C W8C O7C 102.1(9)
O29C W8C O7C 155.2(9)
O8C W8C O7C 87.5(9)
O18C W8C O7C 86.7(8)
O19C W8C O20C 171.4(9)
O29C W8C O20C 83.7(8)
O8C W8C O20C 74.1(8)
O18C W8C O20C 80.6(7)
O7C W8C O20C 71.6(7)
O31C W9C O30C 102.6(11)
O31C W9C O24C 101.7(10)
O30C W9C O24C 89.6(10)
O31C W9C O32C 102.3(11)
O30C W9C O32C 89.8(10)
O24C W9C O32C 155.6(10)
O31C W9C O25C 100.8(11)
O30C W9C O25C 156.5(10)
O24C W9C O25C 84.7(10)
O32C W9C O25C 86.3(10)
O31C W9C O23C 173.1(10)
O30C W9C O23C 73.6(9)
O24C W9C O23C 84.3(8)
O32C W9C O23C 72.2(9)
O25C W9C O23C 83.1(9)
O33C W10C O27C 104.3(10)
O33C W10C O26C 101.9(10)
O27C W10C O26C 87.7(9)
O33C W10C O32C 100.7(11)
O27C W10C O32C 154.9(10)
O26C W10C O32C 84.9(10)
O33C W10C O34C 99.8(11)
O27C W10C O34C 92.0(10)
O26C W10C O34C 157.6(10)
O32C W10C O34C 86.1(11)
O33C W10C O23C 169.6(10)
O27C W10C O23C 84.1(8)
O26C W10C O23C 84.3(8)
O32C W10C O23C 71.3(9)
O34C W10C O23C 73.4(9)
O35C W11C O28C 101.3(11)
O35C W11C O34C 101.6(11)
O28C W11C O34C 93.1(10)
O35C W11C O29C 102.6(10)
O28C W11C O29C 86.8(9)
O34C W11C O29C 155.4(10)
O35C W11C O30C 104.0(11)
O28C W11C O30C 154.5(9)
O34C W11C O30C 85.0(10)
O29C W11C O30C 84.7(10)
O35C W11C O23C 172.2(10)
O28C W11C O23C 84.8(8)
O34C W11C O23C 73.1(9)
O29C W11C O23C 82.4(8)
O30C W11C O23C 70.3(8)
O1D W1D O1DL 104.6(9)
O1D W1D O2D 101.9(11)
O1DL W1D O2D 93.1(8)
O1D W1D O7D 101.7(10)
O1DL W1D O7D 93.7(8)
O2D W1D O7D 152.8(9)
O1D W1D O4D 97.8(9)
O1DL W1D O4D 157.5(8)
O2D W1D O4D 83.9(9)
O7D W1D O4D 79.8(9)
O1D W1D O20D 167.4(9)
O1DL W1D O20D 86.7(8)
O2D W1D O20D 82.7(8)
O7D W1D O20D 71.5(8)
O4D W1D O20D 70.8(7)
O3D W2D O2DL 105.7(9)
O3D W2D O2D 104.1(10)
O2DL W2D O2D 90.2(8)
O3D W2D O6D 98.0(9)
O2DL W2D O6D 96.3(8)
O2D W2D O6D 154.4(9)
O3D W2D O5D 96.7(9)
O2DL W2D O5D 157.5(8)
O2D W2D O5D 81.7(8)
O6D W2D O5D 83.1(8)
O3D W2D O21D 164.6(8)
O2DL W2D O21D 87.7(7)
O2D W2D O21D 82.9(8)
O6D W2D O21D 72.7(7)
O5D W2D O21D 70.5(7)
O9D W3D O4D 103.2(10)
O9D W3D O24D 100.6(10)
O4D W3D O24D 156.1(8)
O9D W3D O10D 100.6(9)
O4D W3D O10D 91.7(9)
O24D W3D O10D 84.3(8)
O9D W3D O8D 101.1(9)
O4D W3D O8D 92.5(10)
O24D W3D O8D 82.5(9)
O10D W3D O8D 156.3(8)
O9D W3D O20D 173.8(9)
O4D W3D O20D 73.8(8)
O24D W3D O20D 82.4(7)
O10D W3D O20D 85.1(7)
O8D W3D O20D 73.7(8)
O11D W4D O5D 103.3(10)
O11D W4D O10D 99.6(9)
O5D W4D O10D 90.7(9)
O11D W4D O12D 101.6(9)
O5D W4D O12D 89.2(8)
O10D W4D O12D 158.3(8)
O11D W4D O25D 101.4(10)
O5D W4D O25D 155.2(9)
O10D W4D O25D 84.9(9)
O12D W4D O25D 86.1(8)
O11D W4D O21D 174.5(8)
O5D W4D O21D 74.3(7)
O10D W4D O21D 85.4(7)
O12D W4D O21D 73.6(7)
O25D W4D O21D 81.0(8)
O13D W5D O26D 102.9(10)
O13D W5D O12D 101.3(10)
O26D W5D O12D 89.4(9)
O13D W5D O14D 102.2(9)
O26D W5D O14D 87.5(9)
O12D W5D O14D 156.4(8)
O13D W5D O6D 100.4(10)
O26D W5D O6D 156.6(8)
O12D W5D O6D 87.5(8)
O14D W5D O6D 86.1(8)
O13D W5D O21D 172.6(9)
O26D W5D O21D 83.1(7)
O12D W5D O21D 74.3(7)
O14D W5D O21D 82.1(7)
O6D W5D O21D 73.7(7)
O15D W6D O3DL 102.5(9)
O15D W6D O14D 99.5(9)
O3DL W6D O14D 94.6(9)
O15D W6D O16D 99.2(9)
O3DL W6D O16D 94.7(8)
O14D W6D O16D 156.8(8)
O15D W6D O27D 97.6(8)
O3DL W6D O27D 159.9(8)
O14D W6D O27D 81.3(8)
O16D W6D O27D 82.8(8)
O15D W6D O22D 172.0(9)
O3DL W6D O22D 81.4(8)
O14D W6D O22D 87.0(7)
O16D W6D O22D 73.4(7)
O27D W6D O22D 78.8(7)
O17D W7D O4DL 105.9(9)
O17D W7D O18D 98.8(10)
O4DL W7D O18D 94.9(8)
O17D W7D O16D 101.0(9)
O4DL W7D O16D 92.7(8)
O18D W7D O16D 155.9(8)
O17D W7D O28D 94.5(9)
O4DL W7D O28D 159.5(8)
O18D W7D O28D 80.5(8)
O16D W7D O28D 84.4(8)
O17D W7D O22D 170.5(8)
O4DL W7D O22D 80.8(8)
O18D W7D O22D 87.2(8)
O16D W7D O22D 71.5(7)
O28D W7D O22D 79.1(8)
O19D W8D O8D 102.7(10)
O19D W8D O7D 100.9(11)
O8D W8D O7D 90.4(10)
O19D W8D O18D 100.4(10)
O8D W8D O18D 156.4(9)
O7D W8D O18D 89.9(9)
O19D W8D O29D 103.3(10)
O8D W8D O29D 83.5(9)
O7D W8D O29D 155.8(9)
O18D W8D O29D 86.6(8)
O19D W8D O20D 171.9(10)
O8D W8D O20D 75.0(8)
O7D W8D O20D 71.5(8)
O18D W8D O20D 82.7(8)
O29D W8D O20D 84.3(8)
O31D W9D O30D 101.1(10)
O31D W9D O32D 99.8(10)
O30D W9D O32D 87.1(9)
O31D W9D O25D 100.6(11)
O30D W9D O25D 158.2(9)
O32D W9D O25D 89.6(9)
O31D W9D O24D 102.2(10)
O30D W9D O24D 88.9(8)
O32D W9D O24D 157.9(9)
O25D W9D O24D 86.1(9)
O31D W9D O23D 171.6(10)
O30D W9D O23D 72.8(8)
O32D W9D O23D 74.3(8)
O25D W9D O23D 85.6(8)
O24D W9D O23D 83.7(7)
O33D W10D O27D 104.6(10)
O33D W10D O34D 99.0(11)
O27D W10D O34D 93.8(8)
O33D W10D O26D 102.3(11)
O27D W10D O26D 87.8(8)
O34D W10D O26D 157.5(8)
O33D W10D O32D 100.3(10)
O27D W10D O32D 154.9(8)
O34D W10D O32D 84.9(8)
O26D W10D O32D 84.3(8)
O33D W10D O23D 168.9(10)
O27D W10D O23D 84.9(7)
O34D W10D O23D 74.4(8)
O26D W10D O23D 83.4(7)
O32D W10D O23D 70.6(7)
O35D W11D O28D 102.6(10)
O35D W11D O29D 100.8(10)
O28D W11D O29D 88.0(9)
O35D W11D O30D 102.5(10)
O28D W11D O30D 154.8(9)
O29D W11D O30D 85.9(8)
O35D W11D O34D 100.8(10)
O28D W11D O34D 93.1(8)
O29D W11D O34D 157.6(9)
O30D W11D O34D 83.7(8)
O35D W11D O23D 170.7(9)
O28D W11D O23D 85.2(8)
O29D W11D O23D 84.2(8)
O30D W11D O23D 69.9(7)
O34D W11D O23D 73.6(7)
O2AL Zr1 O4AL 116.2(8)
O2AL Zr1 O3BL 148.1(7)
O4AL Zr1 O3BL 72.2(8)
O2AL Zr1 O2BL 80.4(7)
O4AL Zr1 O2BL 137.8(8)
O3BL Zr1 O2BL 75.3(7)
O2AL Zr1 O3AL 74.1(7)
O4AL Zr1 O3AL 73.7(7)
O3BL Zr1 O3AL 135.4(7)
O2BL Zr1 O3AL 146.9(8)
O2AL Zr1 O1AL 71.8(8)
O4AL Zr1 O1AL 75.3(7)
O3BL Zr1 O1AL 81.8(7)
O2BL Zr1 O1AL 74.1(7)
O3AL Zr1 O1AL 116.0(8)
O2AL Zr1 O1BL 73.4(9)
O4AL Zr1 O1BL 147.4(8)
O3BL Zr1 O1BL 117.3(8)
O2BL Zr1 O1BL 72.7(8)
O3AL Zr1 O1BL 80.0(8)
O1AL Zr1 O1BL 135.0(8)
O2AL Zr1 O4BL 138.5(8)
O4AL Zr1 O4BL 79.9(8)
O3BL Zr1 O4BL 71.8(7)
O2BL Zr1 O4BL 114.3(8)
O3AL Zr1 O4BL 74.8(7)
O1AL Zr1 O4BL 148.2(7)
O1BL Zr1 O4BL 74.7(8)
O1DL Zr2 O2CL 74.3(7)
O1DL Zr2 O4CL 149.8(7)
O2CL Zr2 O4CL 114.4(8)
O1DL Zr2 O4DL 75.4(7)
O2CL Zr2 O4DL 138.6(7)
O4CL Zr2 O4DL 81.0(7)
O1DL Zr2 O2DL 71.0(6)
O2CL Zr2 O2DL 81.0(7)
O4CL Zr2 O2DL 137.3(7)
O4DL Zr2 O2DL 114.5(7)
O1DL Zr2 O3CL 79.7(7)
O2CL Zr2 O3CL 73.3(8)
O4CL Zr2 O3CL 75.9(8)
O4DL Zr2 O3CL 74.1(8)
O2DL Zr2 O3CL 145.3(7)
O1DL Zr2 O3DL 115.7(7)
O2CL Zr2 O3DL 145.6(8)
O4CL Zr2 O3DL 74.4(8)
O4DL Zr2 O3DL 74.0(7)
O2DL Zr2 O3DL 72.7(7)
O3CL Zr2 O3DL 139.1(8)
O1DL Zr2 O1CL 135.1(7)
O2CL Zr2 O1CL 72.1(7)
O4CL Zr2 O1CL 73.0(8)
O4DL Zr2 O1CL 147.2(7)
O2DL Zr2 O1CL 75.1(7)
O3CL Zr2 O1CL 117.0(8)
O3DL Zr2 O1CL 79.9(7)

loop_
_geom_bond_atom_site_label_1
_geom_bond_atom_site_label_2
_geom_bond_distance
C1 C2 1.35(7)
C1 N1 1.64(7)
C3 N1 1.48(5)
C3 C4 1.70(7)
C5 N2 1.57(5)
C5 C6 1.59(6)
C7 N2 1.54(5)
C7 C8 1.67(6)
C9 C10 1.53(7)
C9 N3 1.55(6)
C11 C12 1.45(7)
C11 N3 1.46(6)
C13 C14 1.54(5)
C13 N4 1.56(5)
C15 N4 1.44(5)
C15 C16 1.47(6)
C17 C18 1.51(6)
C17 N5 1.60(6)
C19 N5 1.49(8)
C19 C20 1.67(8)
C21 C22 1.53(5)
C21 N6 1.53(5)
C23 N6 1.51(4)
C23 C24 1.50(6)
C25 N7 1.47(4)
C25 C26 1.61(4)
C27 N7 1.54(5)
C27 C28 1.61(6)
C29 N8 1.64(7)
C29 C30 1.87(10)
C31 C32 1.53(9)
C31 N8 1.64(8)
O1A W1A 1.73(2)
O2A W1A 1.88(2)
O2A W2A 1.93(2)
O3A W2A 1.76(2)
O4A W3A 1.85(3)
O4A W1A 2.05(3)
O5A W4A 1.84(3)
O5A W2A 2.06(3)
O6A W5A 1.92(2)
O6A W2A 1.92(2)
O7A W8A 1.86(2)
O7A W1A 1.98(2)
O8A W3A 1.91(3)
O8A W8A 1.93(2)
O9A W3A 1.73(3)
O10A W4A 1.84(2)
O10A W3A 1.97(2)
O11A W4A 1.73(3)
O12A W5A 1.90(2)
O12A W4A 1.93(2)
O13A W5A 1.75(3)
O14A W5A 1.87(2)
O14A W6A 1.95(2)
O15A W6A 1.71(2)
O16A W7A 1.90(2)
O16A W6A 1.95(2)
O17A W7A 1.74(2)
O18A W8A 1.90(2)
O18A W7A 1.92(2)
O19A W8A 1.69(3)
O20A P1A 1.56(2)
O20A W8A 2.41(2)
O20A W1A 2.43(2)
O20A W3A 2.44(2)
O21A P1A 1.54(2)
O21A W4A 2.42(2)
O21A W5A 2.43(2)
O21A W2A 2.44(2)
O22A P1A 1.53(2)
O22A W7A 2.331(19)
O22A W6A 2.342(19)
O23A P1A 1.59(2)
O23A W9A 2.35(2)
O23A W11A 2.36(2)
O23A W10A 2.42(2)
O24A W9A 1.93(3)
O24A W3A 1.97(3)
O25A W4A 1.93(3)
O25A W9A 1.93(3)
O26A W10A 1.86(2)
O26A W5A 1.96(2)
O27A W10A 1.86(2)
O27A W6A 2.01(2)
O28A W11A 1.79(2)
O28A W7A 2.07(2)
O29A W11A 1.92(2)
O29A W8A 1.93(2)
O30A W9A 1.83(3)
O30A W11A 2.02(3)
O31A W9A 1.74(3)
O32A W9A 1.92(2)
O32A W10A 1.96(2)
O33A W10A 1.76(2)
O34A W10A 1.91(3)
O34A W11A 1.94(2)
O35A W11A 1.68(3)
O1AL W1A 1.771(19)
O1AL Zr1 2.224(19)
O2AL W2A 1.82(2)
O2AL Zr1 2.16(2)
O3AL W6A 1.81(2)
O3AL Zr1 2.206(19)
O4AL W7A 1.800(19)
O4AL Zr1 2.18(2)
O1B W1B 1.68(3)
O2B W1B 1.91(2)
O2B W2B 1.92(2)
O3B W2B 1.74(2)
O4B W3B 1.81(2)
O4B W1B 2.04(2)
O5B W4B 1.82(2)
O5B W2B 2.04(2)
O6B W2B 1.93(2)
O6B W5B 1.96(2)
O7B W1B 1.93(2)
O7B W8B 1.95(3)
O8B W8B 1.92(2)
O8B W3B 1.96(2)
O9B W3B 1.73(3)
O10B W3B 1.87(3)
O10B W4B 1.92(2)
O11B W4B 1.72(2)
O12B W4B 1.88(2)
O12B W5B 1.94(2)
O13B W5B 1.719(19)
O14B W5B 1.87(2)
O14B W6B 1.928(19)
O15B W6B 1.74(2)
O16B W6B 1.88(2)
O16B W7B 1.92(2)
O17B W7B 1.72(2)
O18B W8B 1.91(3)
O18B W7B 1.95(3)
O19B W8B 1.68(3)
O20B P1B 1.59(2)
O20B W8B 2.36(2)
O20B W1B 2.42(2)
O20B W3B 2.45(2)
O21B P1B 1.56(2)
O21B W2B 2.42(2)
O21B W4B 2.43(2)
O21B W5B 2.44(2)
O22B P1B 1.55(2)
O22B W7B 2.272(19)
O22B W6B 2.32(2)
O23B P1B 1.56(2)
O23B W11B 2.36(2)
O23B W9B 2.39(2)
O23B W10B 2.41(2)
O24B W3B 1.87(3)
O24B W9B 1.97(3)
O25B W9B 1.87(2)
O25B W4B 1.94(3)
O26B W5B 1.88(2)
O26B W10B 1.89(2)
O27B W10B 1.87(2)
O27B W6B 2.00(2)
O28B W11B 1.88(3)
O28B W7B 2.04(3)
O29B W8B 1.84(3)
O29B W11B 1.95(3)
O30B W9B 1.86(2)
O30B W11B 2.01(3)
O31B W9B 1.73(3)
O32B W9B 1.88(3)
O32B W10B 1.96(3)
O33B W10B 1.69(2)
O34B W10B 1.89(2)
O34B W11B 1.92(2)
O35B W11B 1.68(3)
O1BL W1B 1.78(3)
O1BL Zr1 2.23(3)
O2BL W2B 1.75(2)
O2BL Zr1 2.199(19)
O3BL W6B 1.83(2)
O3BL Zr1 2.20(2)
O4BL W7B 1.74(2)
O4BL Zr1 2.24(2)
O1C W1C 1.74(2)
O2C W2C 1.90(2)
O2C W1C 1.906(19)
O3C W2C 1.79(2)
O4C W3C 1.83(2)
O4C W1C 2.07(2)
O5C W4C 1.83(3)
O5C W2C 2.11(2)
O6C W2C 1.89(2)
O6C W5C 1.92(2)
O7C W1C 1.921(19)
O7C W8C 1.937(19)
O8C W8C 1.89(2)
O8C W3C 1.96(2)
O9C W3C 1.70(2)
O10C W4C 1.88(2)
O10C W3C 1.93(2)
O11C W4C 1.72(2)
O12C W4C 1.89(2)
O12C W5C 1.94(2)
O13C W5C 1.72(2)
O14C W5C 1.87(3)
O14C W6C 1.93(2)
O15C W6C 1.77(2)
O16C W6C 1.912(17)
O16C W7C 1.920(19)
O17C W7C 1.73(2)
O18C W8C 1.90(2)
O18C W7C 1.920(19)
O19C W8C 1.73(2)
O20C P1C 1.54(2)
O20C W1C 2.44(2)
O20C W3C 2.44(2)
O20C W8C 2.451(19)
O21C P1C 1.52(2)
O21C W2C 2.44(2)
O21C W5C 2.44(2)
O21C W4C 2.45(2)
O22C P1C 1.46(2)
O22C W6C 2.35(2)
O22C W7C 2.37(2)
O23C P1C 1.53(2)
O23C W9C 2.36(2)
O23C W10C 2.428(19)
O23C W11C 2.44(2)
O24C W9C 1.91(2)
O24C W3C 1.93(2)
O25C W4C 1.88(2)
O25C W9C 1.95(2)
O26C W10C 1.91(2)
O26C W5C 1.91(2)
O27C W10C 1.83(2)
O27C W6C 2.03(2)
O28C W11C 1.87(2)
O28C W7C 2.01(2)
O29C W8C 1.86(2)
O29C W11C 1.95(2)
O30C W9C 1.87(2)
O30C W11C 1.97(2)
O31C W9C 1.71(2)
O32C W10C 1.91(3)
O32C W9C 1.95(2)
O33C W10C 1.70(2)
O34C W11C 1.92(2)
O34C W10C 1.93(2)
O35C W11C 1.67(2)
O1CL W1C 1.77(2)
O1CL Zr2 2.24(2)
O2CL W2C 1.79(2)
O2CL Zr2 2.18(2)
O3CL W6C 1.81(2)
O3CL Zr2 2.22(2)
O4CL W7C 1.78(2)
O4CL Zr2 2.19(2)
O1D W1D 1.71(2)
O2D W1D 1.89(2)
O2D W2D 1.93(2)
O3D W2D 1.70(2)
O4D W3D 1.82(2)
O4D W1D 2.08(2)
O5D W4D 1.86(2)
O5D W2D 2.06(2)
O6D W2D 1.938(19)
O6D W5D 1.95(2)
O7D W8D 1.90(2)
O7D W1D 1.94(2)
O8D W8D 1.90(2)
O8D W3D 1.96(2)
O9D W3D 1.721(18)
O10D W4D 1.891(18)
O10D W3D 1.926(19)
O11D W4D 1.73(2)
O12D W5D 1.914(18)
O12D W4D 1.921(19)
O13D W5D 1.75(2)
O14D W6D 1.89(2)
O14D W5D 1.919(19)
O15D W6D 1.72(2)
O16D W6D 1.906(19)
O16D W7D 1.959(18)
O17D W7D 1.71(2)
O18D W8D 1.92(2)
O18D W7D 1.920(19)
O19D W8D 1.75(3)
O20D P1D 1.54(2)
O20D W1D 2.42(2)
O20D W8D 2.45(2)
O20D W3D 2.46(2)
O21D P1D 1.49(2)
O21D W5D 2.430(17)
O21D W4D 2.452(17)
O21D W2D 2.483(19)
O22D P1D 1.49(2)
O22D W6D 2.303(19)
O22D W7D 2.35(2)
O23D P1D 1.54(2)
O23D W9D 2.348(18)
O23D W11D 2.42(2)
O23D W10D 2.441(18)
O24D W3D 1.92(2)
O24D W9D 1.925(19)
O25D W9D 1.90(2)
O25D W4D 1.96(2)
O26D W5D 1.89(2)
O26D W10D 1.94(2)
O27D W10D 1.830(19)
O27D W6D 2.052(19)
O28D W11D 1.851(19)
O28D W7D 2.02(2)
O29D W11D 1.89(2)
O29D W8D 1.93(2)
O30D W9D 1.89(2)
O30D W11D 1.972(19)
O31D W9D 1.74(2)
O32D W9D 1.89(2)
O32D W10D 1.99(2)
O33D W10D 1.71(2)
O34D W10D 1.89(2)
O34D W11D 1.98(2)
O35D W11D 1.71(2)
O1DL W1D 1.788(18)
O1DL Zr2 2.174(18)
O2DL W2D 1.754(18)
O2DL Zr2 2.219(19)
O3DL W6D 1.82(2)
O3DL Zr2 2.23(2)
O4DL W7D 1.78(2)
O4DL Zr2 2.20(2)
